data_7039414
loop_
_publ_author_name
'Li, Teng'
'Wang, Yanyan'
'Qin, Lei'
'Han, Tian'
'Ding, You-Song'
'Hu, Yue-Qiao'
'Zheng, Yan-Zhen'

_publ_section_title
;
 Construction of magnet-type coordination polymers using high-spin
 {Ni4}-citrate cubane as secondary building units.
;
_journal_issue 26
_journal_name_full 'Dalton transactions (Cambridge, England : 2003)'
_journal_page_first 10798
_journal_page_last 10806
_journal_paper_doi 10.1039/c6dt01405d
_journal_volume 45
_journal_year 2016
_chemical_formula_sum 'C72 H89 K14 Ni17 O117'
_chemical_formula_weight 4371.90
_space_group_crystal_system orthorhombic
_space_group_IT_number 56
_space_group_name_Hall '-P 2ab 2ac'
_space_group_name_H-M_alt 'P c c n'
_symmetry_space_group_name_Hall '-P 2ab 2ac'
_symmetry_space_group_name_H-M 'P c c n'
_atom_sites_solution_hydrogens mixed
_audit_creation_method SHELXL-2014/7
_audit_update_record
;
2016-05-25 deposited with the CCDC.
2016-06-01 downloaded from the CCDC.
;
_cell_angle_alpha 90
_cell_angle_beta 90
_cell_angle_gamma 90
_cell_formula_units_Z 4
_cell_length_a 41.275(4)
_cell_length_b 13.1665(12)
_cell_length_c 24.798(2)
_cell_measurement_reflns_used 11869
_cell_measurement_temperature 100(2)
_cell_measurement_theta_max 25.00
_cell_measurement_theta_min 1.62
_cell_volume 13476(2)
_computing_cell_refinement 'Bruker SMART'
_computing_data_collection 'Bruker SMART'
_computing_data_reduction 'Bruker SAINT'
_computing_molecular_graphics 'Bruker SHELXTL'
_computing_publication_material 'Bruker SHELXTL'
_computing_structure_refinement 'SHELXL-2014/7 (Sheldrick, 2014)'
_computing_structure_solution 'SHELXS-97 (Sheldrick, 1990)'
_diffrn_ambient_temperature 100(2)
_diffrn_measured_fraction_theta_full 0.999
_diffrn_measured_fraction_theta_max 0.999
_diffrn_measurement_device_type 'CCD area detector'
_diffrn_measurement_method 'phi and omega scans'
_diffrn_radiation_type MoK\a
_diffrn_radiation_wavelength 0.71073
_diffrn_reflns_av_R_equivalents 0.0451
_diffrn_reflns_av_unetI/netI 0.0333
_diffrn_reflns_Laue_measured_fraction_full 0.999
_diffrn_reflns_Laue_measured_fraction_max 0.999
_diffrn_reflns_limit_h_max 48
_diffrn_reflns_limit_h_min -36
_diffrn_reflns_limit_k_max 14
_diffrn_reflns_limit_k_min -15
_diffrn_reflns_limit_l_max 29
_diffrn_reflns_limit_l_min -29
_diffrn_reflns_number 71281
_diffrn_reflns_point_group_measured_fraction_full 0.999
_diffrn_reflns_point_group_measured_fraction_max 0.999
_diffrn_reflns_theta_full 25.000
_diffrn_reflns_theta_max 25.000
_diffrn_reflns_theta_min 1.623
_exptl_absorpt_coefficient_mu 2.881
_exptl_absorpt_correction_T_max 0.750
_exptl_absorpt_correction_T_min 0.715
_exptl_absorpt_correction_type multi-scan
_exptl_absorpt_process_details SADABS
_exptl_crystal_colour green
_exptl_crystal_density_diffrn 2.155
_exptl_crystal_density_method 'not measured'
_exptl_crystal_description block
_exptl_crystal_F_000 8796
_exptl_crystal_size_max 0.200
_exptl_crystal_size_mid 0.100
_exptl_crystal_size_min 0.100
_exptl_transmission_factor_max 0.7615
_exptl_transmission_factor_min 0.5965
_platon_squeeze_details ' '
_refine_diff_density_max 4.836
_refine_diff_density_min -3.654
_refine_diff_density_rms 0.211
_refine_ls_extinction_method none
_refine_ls_goodness_of_fit_ref 1.148
_refine_ls_hydrogen_treatment constr
_refine_ls_matrix_type full
_refine_ls_number_parameters 938
_refine_ls_number_reflns 11869
_refine_ls_number_restraints 257
_refine_ls_restrained_S_all 1.197
_refine_ls_R_factor_all 0.0871
_refine_ls_R_factor_gt 0.0788
_refine_ls_shift/su_max 0.001
_refine_ls_shift/su_mean 0.000
_refine_ls_structure_factor_coef Fsqd
_refine_ls_weighting_details 'w=1/[\s^2^(Fo^2^)+(0.0336P)^2^+409.0711P] where P=(Fo^2^+2Fc^2^)/3'
_refine_ls_weighting_scheme calc
_refine_ls_wR_factor_gt 0.1679
_refine_ls_wR_factor_ref 0.1719
_reflns_Friedel_coverage 0.000
_reflns_number_gt 10641
_reflns_number_total 11869
_reflns_threshold_expression 'I > 2\s(I)'
_cod_data_source_file c6dt01405d2.cif
_cod_data_source_block 2
_cod_depositor_comments 'Adding full bibliography for 7039413--7039415.cif.'
_cod_original_cell_volume 13477(2)
_cod_database_code 7039414
_shelx_shelxl_version_number 2014/7
_shelx_space_group_comment
;
The symmetry employed for this shelxl refinement is uniquely defined
by the following loop, which should always be used as a source of
symmetry information in preference to the above space-group names.
They are only intended as comments.
;
_platon_squeeze_void_probe_radius 1.20
_platon_2_details
;
10 disordered water molecules per molecule were removed by 
SQUEEZE. The values were calculated based on elemental 
analysis data 
and thermogravimetric analysis.   
;
_shelx_estimated_absorpt_t_min 0.596
_shelx_estimated_absorpt_t_max 0.762

loop_
_space_group_symop_operation_xyz
'x, y, z'
'-x+1/2, -y+1/2, z'
'-x, y+1/2, -z+1/2'
'x+1/2, -y, -z+1/2'
'-x, -y, -z'
'x-1/2, y-1/2, -z'
'x, -y-1/2, z-1/2'
'-x-1/2, y, z-1/2'

loop_
_atom_site_label
_atom_site_type_symbol
_atom_site_fract_x
_atom_site_fract_y
_atom_site_fract_z
_atom_site_U_iso_or_equiv
_atom_site_adp_type
_atom_site_occupancy
_atom_site_site_symmetry_order
_atom_site_calc_flag
_atom_site_refinement_flags_posn
_atom_site_refinement_flags_adp
_atom_site_refinement_flags_occupancy
_atom_site_disorder_assembly
_atom_site_disorder_group
Ni1 Ni 0.07975(2) 0.61824(8) -0.04807(4) 0.0038(2) Uani 1 1 d . . . . .
Ni2 Ni 0.13109(2) 0.67477(8) -0.13747(4) 0.0039(2) Uani 1 1 d . . . . .
Ni3 Ni 0.09512(3) 0.21769(8) -0.02578(4) 0.0075(2) Uani 1 1 d . . . . .
Ni4 Ni 0.21963(3) 0.31250(8) 0.07145(4) 0.0067(2) Uani 1 1 d . . . . .
Ni5 Ni 0.11025(2) 0.82631(8) -0.04567(4) 0.0045(2) Uani 1 1 d . . . . .
Ni6 Ni 0.06494(3) 0.76882(8) -0.14437(4) 0.0050(2) Uani 1 1 d . . . . .
Ni7 Ni 0.23112(3) 0.15459(9) 0.16707(4) 0.0101(2) Uani 1 1 d . . . . .
Ni8 Ni 0.2500 0.2500 -0.12870(6) 0.0126(4) Uani 1 2 d S T P . .
Ni9 Ni 0.09743(3) 0.75696(9) 0.15458(4) 0.0117(3) Uani 1 1 d . U . . .
K1 K 0.2500 0.7500 0.00269(11) 0.0120(3) Uani 1 2 d S T P A .
K2 K 0.10184(5) 0.22628(16) -0.18895(9) 0.0204(5) Uani 1 1 d . U . . .
K3 K 0.18214(5) 0.40411(15) -0.20404(7) 0.0120(3) Uani 1 1 d . U . . .
K4 K 0.03739(5) 0.46654(16) 0.04725(9) 0.0175(4) Uani 1 1 d . . . . .
K5 K 0.31883(7) 0.8130(2) 0.13506(11) 0.0388(6) Uani 1 1 d . U . . .
K6 K 0.09326(9) 0.4781(3) 0.18099(13) 0.0629(10) Uani 1 1 d . U . . .
K7 K 0.12552(10) 0.4587(3) -0.31271(14) 0.0643(10) Uani 1 1 d . U . . .
K8 K 0.23878(19) 0.8130(6) -0.1687(3) 0.0172(12) Uani 0.313(4) 1 d . U P A 1
K8' K 0.2301(3) 0.8244(11) -0.1744(6) 0.0176(12) Uani 0.187(4) 1 d . U P A 2
O1 O 0.11240(14) 0.6832(4) 0.3700(2) 0.0066(5) Uani 1 1 d . . . . .
O2 O 0.08260(14) 0.6267(4) -0.1312(2) 0.0066(5) Uani 1 1 d . . . . .
O3 O 0.06417(14) 0.7690(4) -0.0604(2) 0.0066(5) Uani 1 1 d . . . . .
O4 O 0.12495(14) 0.6767(4) -0.0541(2) 0.0066(5) Uani 1 1 d . . . . .
O5 O 0.06675(14) 0.7403(5) -0.2267(2) 0.0099(13) Uani 1 1 d . . . . .
O6 O 0.01682(14) 0.7408(5) -0.1487(2) 0.0151(14) Uani 1 1 d . . . . .
O7 O 0.06255(14) 0.5819(5) 0.3318(2) 0.0123(13) Uani 1 1 d . . . . .
O8 O 0.06449(19) 0.6516(5) 0.1840(3) 0.0229(15) Uani 1 1 d . U . . .
H8A H 0.0475 0.6506 0.1645 0.028 Uiso 1 1 d R U . . .
H8B H 0.0591 0.6663 0.2161 0.028 Uiso 1 1 d R U . . .
O9 O 0.11845(16) 0.6527(5) 0.1039(2) 0.0122(13) Uani 1 1 d . U . . .
O10 O 0.06335(15) 0.8088(5) 0.1010(2) 0.0102(13) Uani 1 1 d . . . . .
O11 O 0.13078(16) 0.8622(5) 0.1264(2) 0.0146(13) Uani 1 1 d . U . . .
H11C H 0.1499 0.8390 0.1302 0.018 Uiso 1 1 d R U . . .
H11D H 0.1292 0.9167 0.1445 0.018 Uiso 1 1 d R U . . .
O12 O 0.07827(16) 0.6358(5) -0.2941(2) 0.0132(14) Uani 1 1 d . . . . .
O13 O 0.12950(19) 0.6963(5) 0.2101(3) 0.0222(16) Uani 1 1 d . U . . .
O14 O 0.04959(15) 0.1554(5) -0.0289(2) 0.0133(13) Uani 1 1 d . . . . .
H14B H 0.0476 0.1113 -0.0041 0.016 Uiso 1 1 d R U . . .
H14A H 0.0469 0.1261 -0.0591 0.016 Uiso 1 1 d R U . . .
O15 O 0.11155(16) 0.1119(5) 0.0303(2) 0.0130(13) Uani 1 1 d . . . . .
H15B H 0.0972 0.1117 0.0607 0.016 Uiso 1 1 d R U . . .
H15A H 0.1117 0.0533 0.0159 0.016 Uiso 1 1 d R U . . .
O16 O 0.11358(15) 0.3717(4) 0.4141(2) 0.0085(12) Uani 1 1 d . U . . .
O17 O 0.08066(15) 0.3153(4) -0.0865(2) 0.0113(13) Uani 1 1 d . . . . .
O18 O 0.07929(16) 0.3033(5) 0.0389(2) 0.0148(14) Uani 1 1 d . . . . .
O19 O 0.22326(16) 0.3258(5) 0.3160(3) 0.0186(15) Uani 1 1 d . U . . .
O20 O 0.27973(15) 0.3285(5) -0.0767(2) 0.0143(14) Uani 1 1 d . . . . .
O21 O 0.21874(17) 0.3774(5) -0.1154(3) 0.0190(15) Uani 1 1 d . . . . .
H21C H 0.2300 0.4304 -0.1095 0.023 Uiso 1 1 d R U . . .
H21D H 0.2067 0.3666 -0.0882 0.023 Uiso 1 1 d R U . . .
O22 O 0.22149(14) 0.3102(4) 0.1549(2) 0.0066(5) Uani 1 1 d . . . . .
O23 O 0.28328(14) 0.2168(5) -0.0101(2) 0.0106(13) Uani 1 1 d . . . . .
O24 O 0.22324(15) 0.4620(5) 0.0514(2) 0.0121(13) Uani 1 1 d . . . . .
O25 O 0.16998(15) 0.3126(5) 0.0714(2) 0.0115(13) Uani 1 1 d . U . . .
O26 O 0.26946(14) 0.3383(4) 0.0837(2) 0.0066(5) Uani 1 1 d . . . . .
O27 O 0.18312(15) 0.1628(5) 0.1875(2) 0.0154(14) Uani 1 1 d . . . . .
O28 O 0.26675(17) 0.4987(6) 0.1638(3) 0.0227(16) Uani 1 1 d . . . . .
O29 O 0.08801(15) 0.4655(5) -0.0482(2) 0.0100(13) Uani 1 1 d . . . . .
O30 O 0.13384(15) 0.8016(5) 0.2796(2) 0.0107(13) Uani 1 1 d . . . . .
O31 O 0.17884(14) 0.7030(5) -0.1317(2) 0.0090(12) Uani 1 1 d . U . . .
O32 O 0.08477(14) 0.6187(4) 0.0362(2) 0.0073(12) Uani 1 1 d . . . . .
O33 O 0.03081(13) 0.6056(4) -0.0319(2) 0.0065(12) Uani 1 1 d . U . . .
O34 O 0.10238(14) 0.5226(4) 0.4499(2) 0.0079(12) Uani 1 1 d . . . . .
O35 O 0.15652(14) 0.8359(5) -0.0167(2) 0.0085(12) Uani 1 1 d . . . . .
O36 O 0.09795(14) 0.8369(4) 0.0342(2) 0.0072(12) Uani 1 1 d . . . . .
O37 O 0.13844(15) 0.2972(5) -0.0248(2) 0.0136(14) Uani 1 1 d . . . . .
H37B H 0.1353 0.3580 -0.0349 0.016 Uiso 1 1 d R U . . .
H37A H 0.1461 0.2967 0.0071 0.016 Uiso 1 1 d R U . . .
O38 O 0.14568(17) 0.2674(6) 0.2204(3) 0.0272(17) Uani 1 1 d . . . . .
O39 O 0.25907(15) 0.3528(5) 0.2496(2) 0.0165(15) Uani 1 1 d . . . . .
O40 O 0.11097(16) 0.4198(5) -0.2113(3) 0.0148(13) Uani 1 1 d . U . . .
O41 O 0.13617(14) 0.5259(4) -0.1556(2) 0.0075(12) Uani 1 1 d . . . . .
O42 O 0.12477(16) 0.3812(6) 0.1022(2) 0.0196(15) Uani 1 1 d . U . . .
O43 O 0.25717(15) 0.5697(5) 0.0107(2) 0.0132(14) Uani 1 1 d . . . . .
O44 O 0.22228(15) 0.7023(5) -0.0796(2) 0.0152(14) Uani 1 1 d . . . . .
O45 O 0.19197(14) 0.7429(5) 0.0299(2) 0.0097(12) Uani 1 1 d . U . . .
O46 O -0.03038(17) 0.7329(6) -0.1088(3) 0.0259(17) Uani 1 1 d . . . . .
O47 O -0.00526(15) 0.6914(5) 0.0158(2) 0.0130(13) Uani 1 1 d . U . . .
O48 O 0.09307(16) 0.4700(5) 0.2883(2) 0.0156(14) Uani 1 1 d . . . . .
O49 O 0.2978(2) 0.6294(6) 0.1494(3) 0.041(2) Uani 1 1 d . . . . .
O50 O 0.0061(3) 0.7142(10) 0.1288(5) 0.0374(10) Uani 0.625(8) 1 d . . P A 1
O50' O 0.0137(6) 0.6230(17) 0.1216(8) 0.0374(10) Uani 0.375(8) 1 d . . P A 2
O51 O 0.2336(2) 0.9754(7) -0.1038(3) 0.0374(10) Uani 1 1 d . U . . .
O52 O 0.2500 0.7500 0.0991(4) 0.023(2) Uani 1 2 d S T P . .
H52B H 0.2361 0.7919 0.1110 0.028 Uiso 0.5 1 d R U P A .
O53 O 0.2701(2) 0.8405(7) 0.2115(3) 0.0388(11) Uani 1 1 d . . . . .
H53B H 0.2785 0.8562 0.2417 0.047 Uiso 1 1 d R U . . .
H53A H 0.2574 0.8876 0.2012 0.047 Uiso 1 1 d R U . . .
O54 O 0.0326(2) 0.2596(7) -0.2227(3) 0.0374(10) Uani 1 1 d . . . . .
H54A H 0.0182 0.2455 -0.1921 0.045 Uiso 1 1 d R U . . .
H54B H 0.0273 0.2136 -0.2526 0.045 Uiso 1 1 d R U . . .
O55 O 0.0793(2) 0.3906(7) -0.3749(3) 0.0374(10) Uani 1 1 d . U . . .
H55B H 0.0633 0.4311 -0.3738 0.045 Uiso 1 1 d R U . . .
H55A H 0.0730 0.3328 -0.3638 0.045 Uiso 1 1 d R U . . .
O56 O 0.1618(2) 0.2367(7) -0.1480(3) 0.0388(11) Uani 1 1 d . . . . .
H56A H 0.1748 0.1757 -0.1568 0.047 Uiso 1 1 d R U . . .
H56B H 0.1618 0.2480 -0.1086 0.047 Uiso 1 1 d R U . . .
O58 O 0.0240(3) 0.3976(10) 0.2089(5) 0.0374(10) Uani 0.625(8) 1 d . . P A 1
O58' O 0.0280(6) 0.4563(17) 0.1564(8) 0.0374(10) Uani 0.375(8) 1 d . . P A 2
O59 O 0.2028(3) 0.6039(11) -0.2296(6) 0.0388(11) Uani 0.625(8) 1 d . . P A 1
O59' O 0.1819(6) 0.5703(18) -0.2520(9) 0.0388(11) Uani 0.375(8) 1 d . U P A 2
C1 C 0.1351(2) 0.7141(6) 0.2585(3) 0.0057(17) Uani 1 1 d . . . . .
C2 C 0.1444(2) 0.6243(7) 0.2938(3) 0.0097(18) Uani 1 1 d . . . . .
H2A H 0.1659 0.6385 0.3098 0.012 Uiso 1 1 calc R U . . .
H2B H 0.1468 0.5639 0.2704 0.012 Uiso 1 1 calc R U . . .
C3 C 0.1211(2) 0.5977(7) 0.3394(3) 0.0088(17) Uani 1 1 d . . . . .
C4 C 0.1387(2) 0.5170(6) 0.3745(3) 0.0072(17) Uani 1 1 d . . . . .
H4A H 0.1478 0.4640 0.3506 0.009 Uiso 1 1 calc R U . . .
H4B H 0.1570 0.5500 0.3935 0.009 Uiso 1 1 calc R U . . .
C5 C 0.1167(2) 0.4672(6) 0.4157(3) 0.0069(17) Uani 1 1 d . U . . .
C6 C 0.0899(2) 0.5463(7) 0.3174(3) 0.0096(18) Uani 1 1 d . . . . .
C7 C 0.1678(2) 0.7520(7) 0.0000(3) 0.0074(17) Uani 1 1 d . U . . .
C8 C 0.1515(2) 0.6521(6) -0.0205(3) 0.0062(17) Uani 1 1 d . . . . .
C9 C 0.1409(2) 0.5809(6) 0.0252(3) 0.0064(17) Uani 1 1 d . U . . .
H9A H 0.1351 0.5142 0.0096 0.008 Uiso 1 1 calc R U . . .
H9B H 0.1595 0.5703 0.0499 0.008 Uiso 1 1 calc R U . . .
C10 C 0.1125(2) 0.6204(6) 0.0574(3) 0.0065(17) Uani 1 1 d . U . . .
C11 C 0.0103(2) 0.8413(7) -0.0690(3) 0.0081(17) Uani 1 1 d . U . . .
H11A H -0.0082 0.8650 -0.0469 0.010 Uiso 1 1 calc R U . . .
H11B H 0.0202 0.9015 -0.0863 0.010 Uiso 1 1 calc R U . . .
C12 C 0.03538(19) 0.7904(6) -0.0322(3) 0.0043(16) Uani 1 1 d . U . . .
C13 C 0.0414(2) 0.8628(6) 0.0160(3) 0.0067(17) Uani 1 1 d . . . . .
H13A H 0.0455 0.9319 0.0019 0.008 Uiso 1 1 calc R U . . .
H13B H 0.0214 0.8659 0.0381 0.008 Uiso 1 1 calc R U . . .
C14 C 0.0696(2) 0.8326(7) 0.0526(3) 0.0095(18) Uani 1 1 d . . . . .
C15 C 0.2869(2) 0.3045(7) -0.0285(3) 0.0079(17) Uani 1 1 d . U . . .
C16 C 0.3017(2) 0.3886(7) 0.0060(3) 0.0098(18) Uani 1 1 d . . . . .
H16A H 0.3059 0.4482 -0.0173 0.012 Uiso 1 1 calc R U . . .
H16B H 0.3228 0.3647 0.0200 0.012 Uiso 1 1 calc R U . . .
C17 C 0.2516(2) 0.4902(7) 0.0370(3) 0.0099(18) Uani 1 1 d . U . . .
C18 C 0.1725(2) 0.2512(8) 0.1987(3) 0.016(2) Uani 1 1 d . U . . .
C19 C 0.2312(2) 0.3554(7) 0.2691(4) 0.015(2) Uani 1 1 d . U . . .
C20 C 0.0770(2) 0.4102(7) -0.0853(3) 0.0076(17) Uani 1 1 d . . . . .
C21 C 0.0583(2) 0.4573(7) -0.1312(3) 0.0086(17) Uani 1 1 d . U . . .
H21A H 0.0382 0.4883 -0.1167 0.010 Uiso 1 1 calc R U . . .
H21B H 0.0518 0.4031 -0.1567 0.010 Uiso 1 1 calc R U . . .
C22 C 0.0776(2) 0.5399(6) -0.1627(3) 0.0067(17) Uani 1 1 d . U . . .
C23 C 0.0578(2) 0.5633(6) -0.2134(3) 0.0070(17) Uani 1 1 d . U . . .
H23A H 0.0579 0.5021 -0.2366 0.008 Uiso 1 1 calc R U . . .
H23B H 0.0351 0.5754 -0.2024 0.008 Uiso 1 1 calc R U . . .
C24 C 0.1109(2) 0.4913(6) -0.1781(3) 0.0060(17) Uani 1 1 d . U . . .
C25 C 0.0193(2) 0.6889(7) -0.0136(3) 0.0083(16) Uani 1 1 d . U . . .
C26 C -0.0022(2) 0.7693(7) -0.1127(3) 0.0110(18) Uani 1 1 d . . . . .
C27 C 0.1782(2) 0.5949(7) -0.0530(3) 0.0080(17) Uani 1 1 d . . . . .
H27A H 0.1944 0.5654 -0.0280 0.010 Uiso 1 1 calc R U . . .
H27B H 0.1684 0.5390 -0.0741 0.010 Uiso 1 1 calc R U . . .
C28 C 0.1946(2) 0.6705(7) -0.0907(3) 0.0079(17) Uani 1 1 d . . . . .
C29 C 0.2806(2) 0.4227(7) 0.0540(4) 0.0101(18) Uani 1 1 d . . . . .
C30 C 0.3033(2) 0.4921(7) 0.0879(4) 0.016(2) Uani 1 1 d . . . . .
H30A H 0.3218 0.4507 0.1006 0.020 Uiso 1 1 calc R U . . .
H30B H 0.3121 0.5455 0.0640 0.020 Uiso 1 1 calc R U . . .
C31 C 0.2881(3) 0.5433(8) 0.1365(4) 0.024(2) Uani 1 1 d . . . . .
C32 C 0.1941(2) 0.3429(7) 0.1845(3) 0.0127(19) Uani 1 1 d . . . . .
C33 C 0.2039(2) 0.4018(7) 0.2361(4) 0.0143(19) Uani 1 1 d . U . . .
H33A H 0.2103 0.4714 0.2255 0.017 Uiso 1 1 calc R U . . .
H33B H 0.1845 0.4078 0.2595 0.017 Uiso 1 1 calc R U . . .
C34 C 0.1548(2) 0.3663(7) 0.1049(3) 0.0116(19) Uani 1 1 d . . . . .
C35 C 0.0687(2) 0.6518(6) -0.2467(3) 0.0065(17) Uani 1 1 d . U . . .
C36 C 0.1739(2) 0.4192(8) 0.1498(4) 0.016(2) Uani 1 1 d . . . . .
H36A H 0.1587 0.4561 0.1736 0.019 Uiso 1 1 calc R U . . .
H36B H 0.1888 0.4696 0.1335 0.019 Uiso 1 1 calc R U . . .
O57 O 0.0811(2) 0.2196(7) -0.3021(3) 0.0388(11) Uani 1 1 d . U . . .

loop_
_atom_site_aniso_label
_atom_site_aniso_U_11
_atom_site_aniso_U_22
_atom_site_aniso_U_33
_atom_site_aniso_U_23
_atom_site_aniso_U_13
_atom_site_aniso_U_12
Ni1 0.0043(5) 0.0044(5) 0.0028(5) -0.0006(4) -0.0002(4) -0.0004(4)
Ni2 0.0033(5) 0.0053(5) 0.0031(5) 0.0004(4) 0.0005(4) -0.0005(4)
Ni3 0.0090(5) 0.0062(5) 0.0073(5) -0.0007(4) 0.0005(4) -0.0002(4)
Ni4 0.0068(5) 0.0082(6) 0.0051(5) -0.0005(4) -0.0004(4) 0.0008(4)
Ni5 0.0051(5) 0.0047(5) 0.0037(5) -0.0007(4) 0.0001(4) -0.0010(4)
Ni6 0.0043(5) 0.0074(6) 0.0034(5) 0.0000(4) 0.0003(4) 0.0016(4)
Ni7 0.0087(6) 0.0159(6) 0.0058(5) 0.0027(4) 0.0021(4) 0.0048(5)
Ni8 0.0113(8) 0.0223(9) 0.0041(7) 0.000 0.000 -0.0012(7)
Ni9 0.0232(6) 0.0085(6) 0.0034(5) -0.0004(4) -0.0021(5) -0.0013(5)
K1 0.0096(8) 0.0160(8) 0.0105(7) 0.000 0.000 0.0023(6)
K2 0.0240(12) 0.0118(11) 0.0252(11) -0.0062(8) 0.0027(9) -0.0013(9)
K3 0.0096(8) 0.0160(8) 0.0105(7) 0.000 0.000 0.0023(6)
K4 0.0134(10) 0.0138(10) 0.0253(11) 0.0089(9) -0.0028(8) -0.0018(8)
K5 0.0378(10) 0.0480(10) 0.0307(9) -0.0055(8) 0.0051(8) -0.0259(8)
K6 0.067(2) 0.080(2) 0.0423(17) -0.0011(17) 0.0044(16) 0.0290(19)
K7 0.081(2) 0.065(2) 0.0475(18) 0.0104(16) 0.0028(17) 0.0220(19)
K8 0.0166(15) 0.0180(13) 0.0170(13) 0.0022(8) 0.0004(8) 0.0000(8)
K8' 0.0175(15) 0.0180(14) 0.0172(14) 0.0012(8) 0.0009(8) -0.0005(8)
O1 0.0064(12) 0.0073(12) 0.0061(11) -0.0017(9) -0.0004(9) 0.0008(10)
O2 0.0064(12) 0.0073(12) 0.0061(11) -0.0017(9) -0.0004(9) 0.0008(10)
O3 0.0064(12) 0.0073(12) 0.0061(11) -0.0017(9) -0.0004(9) 0.0008(10)
O4 0.0064(12) 0.0073(12) 0.0061(11) -0.0017(9) -0.0004(9) 0.0008(10)
O5 0.010(3) 0.014(3) 0.006(3) 0.000(2) -0.001(2) 0.005(3)
O6 0.005(3) 0.026(4) 0.014(3) -0.011(3) 0.001(3) 0.000(3)
O7 0.007(3) 0.020(4) 0.010(3) 0.001(3) -0.003(2) -0.003(3)
O8 0.039(4) 0.023(3) 0.007(3) -0.002(3) -0.005(3) -0.006(3)
O9 0.021(3) 0.009(3) 0.007(3) -0.005(2) -0.005(2) 0.004(3)
O10 0.013(3) 0.013(3) 0.005(3) -0.001(2) 0.005(2) 0.000(3)
O11 0.015(3) 0.020(3) 0.010(3) -0.007(3) 0.000(2) 0.002(3)
O12 0.027(4) 0.008(3) 0.005(3) 0.001(2) 0.007(3) 0.006(3)
O13 0.048(4) 0.011(3) 0.008(3) -0.002(3) -0.008(3) 0.006(3)
O14 0.016(3) 0.012(3) 0.012(3) -0.001(3) 0.005(3) -0.004(3)
O15 0.024(4) 0.006(3) 0.009(3) -0.001(2) 0.001(3) 0.003(3)
O16 0.017(3) 0.002(3) 0.006(3) 0.001(2) 0.004(2) -0.001(2)
O17 0.019(3) 0.006(3) 0.009(3) -0.002(2) -0.003(3) -0.002(3)
O18 0.020(4) 0.013(3) 0.011(3) -0.003(3) 0.004(3) 0.000(3)
O19 0.0186(17) 0.0199(17) 0.0173(17) -0.0002(10) 0.0004(10) 0.0010(10)
O20 0.010(3) 0.024(4) 0.010(3) 0.006(3) 0.000(2) 0.001(3)
O21 0.022(4) 0.018(4) 0.018(3) 0.003(3) 0.001(3) -0.003(3)
O22 0.0064(12) 0.0073(12) 0.0061(11) -0.0017(9) -0.0004(9) 0.0008(10)
O23 0.007(3) 0.015(3) 0.010(3) 0.001(2) -0.002(2) -0.002(3)
O24 0.008(3) 0.011(3) 0.017(3) 0.002(3) -0.003(3) 0.002(3)
O25 0.014(3) 0.016(3) 0.005(3) -0.006(2) 0.001(2) 0.001(3)
O26 0.0064(12) 0.0073(12) 0.0061(11) -0.0017(9) -0.0004(9) 0.0008(10)
O27 0.011(3) 0.023(4) 0.012(3) 0.004(3) 0.000(3) 0.002(3)
O28 0.016(4) 0.028(4) 0.024(4) -0.017(3) -0.007(3) 0.009(3)
O29 0.013(3) 0.010(3) 0.007(3) -0.001(2) -0.004(2) 0.001(3)
O30 0.014(3) 0.011(3) 0.007(3) 0.000(2) 0.004(2) -0.002(3)
O31 0.009(3) 0.014(3) 0.004(3) 0.003(2) -0.004(2) 0.000(2)
O32 0.008(3) 0.007(3) 0.007(3) -0.002(2) 0.004(2) -0.002(2)
O33 0.004(3) 0.008(3) 0.008(3) -0.002(2) 0.000(2) -0.002(2)
O34 0.010(3) 0.006(3) 0.008(3) 0.000(2) 0.001(2) -0.001(2)
O35 0.007(3) 0.010(3) 0.008(3) -0.001(2) 0.002(2) -0.002(2)
O36 0.006(3) 0.007(3) 0.009(3) 0.000(2) 0.000(2) -0.002(2)
O37 0.012(3) 0.016(3) 0.013(3) -0.001(3) -0.002(3) -0.006(3)
O38 0.016(4) 0.038(5) 0.028(4) 0.005(3) 0.008(3) 0.012(3)
O39 0.014(3) 0.028(4) 0.008(3) -0.006(3) -0.001(2) 0.006(3)
O40 0.016(3) 0.012(3) 0.016(3) -0.001(2) 0.006(2) 0.000(2)
O41 0.004(3) 0.011(3) 0.007(3) 0.000(2) -0.002(2) 0.001(2)
O42 0.017(3) 0.034(4) 0.008(3) -0.008(3) 0.000(3) 0.011(3)
O43 0.010(3) 0.015(3) 0.015(3) 0.007(3) 0.002(2) -0.003(3)
O44 0.007(3) 0.025(4) 0.013(3) 0.008(3) -0.002(3) -0.005(3)
O45 0.006(3) 0.014(3) 0.008(3) 0.003(2) -0.003(2) -0.004(2)
O46 0.015(4) 0.048(5) 0.014(3) -0.007(3) 0.000(3) -0.009(3)
O47 0.010(3) 0.014(3) 0.015(3) 0.000(3) 0.006(2) 0.000(3)
O48 0.026(4) 0.008(3) 0.013(3) -0.004(3) -0.007(3) 0.000(3)
O49 0.084(7) 0.009(4) 0.029(4) -0.007(3) -0.019(4) 0.001(4)
O50 0.049(3) 0.037(2) 0.026(2) -0.0126(15) 0.0036(19) -0.009(2)
O50' 0.049(3) 0.037(2) 0.026(2) -0.0126(15) 0.0036(19) -0.009(2)
O51 0.049(3) 0.037(2) 0.026(2) -0.0126(15) 0.0036(19) -0.009(2)
O52 0.013(5) 0.036(6) 0.019(5) 0.000 0.000 0.007(5)
O53 0.0389(13) 0.0385(14) 0.0389(13) 0.0009(9) 0.0014(9) -0.0001(9)
O54 0.049(3) 0.037(2) 0.026(2) -0.0126(15) 0.0036(19) -0.009(2)
O55 0.049(3) 0.037(2) 0.026(2) -0.0126(15) 0.0036(19) -0.009(2)
O56 0.0389(13) 0.0385(14) 0.0389(13) 0.0009(9) 0.0014(9) -0.0001(9)
O58 0.049(3) 0.037(2) 0.026(2) -0.0126(15) 0.0036(19) -0.009(2)
O58' 0.049(3) 0.037(2) 0.026(2) -0.0126(15) 0.0036(19) -0.009(2)
O59 0.0389(13) 0.0385(14) 0.0389(13) 0.0009(9) 0.0014(9) -0.0001(9)
O59' 0.0389(13) 0.0385(14) 0.0389(13) 0.0009(9) 0.0014(9) -0.0001(9)
C1 0.005(4) 0.008(4) 0.004(4) 0.004(3) 0.001(3) -0.002(3)
C2 0.011(4) 0.010(4) 0.008(4) 0.004(3) 0.001(3) 0.002(4)
C3 0.011(4) 0.010(4) 0.006(4) -0.002(3) 0.002(3) -0.003(4)
C4 0.005(4) 0.009(4) 0.008(4) -0.003(3) -0.001(3) 0.001(3)
C5 0.0070(19) 0.0071(19) 0.0067(19) 0.0002(10) -0.0005(10) 0.0004(10)
C6 0.014(5) 0.006(4) 0.009(4) 0.005(3) -0.004(3) -0.002(4)
C7 0.0076(19) 0.0076(19) 0.0071(19) 0.0002(10) 0.0005(10) 0.0000(10)
C8 0.007(4) 0.007(4) 0.005(4) -0.001(3) 0.001(3) 0.003(3)
C9 0.0066(19) 0.0063(19) 0.0064(18) 0.0003(10) -0.0002(10) -0.0001(10)
C10 0.0067(19) 0.0063(19) 0.0065(19) 0.0002(10) 0.0001(10) -0.0002(10)
C11 0.0078(19) 0.0083(19) 0.0082(19) 0.0002(10) 0.0003(10) 0.0007(10)
C12 0.0041(18) 0.0044(18) 0.0043(18) -0.0002(10) 0.0001(10) 0.0002(10)
C13 0.004(4) 0.006(4) 0.009(4) -0.002(3) 0.002(3) -0.002(3)
C14 0.007(4) 0.011(4) 0.010(4) -0.005(3) 0.000(3) -0.003(4)
C15 0.0077(19) 0.0083(19) 0.0078(19) -0.0001(10) 0.0003(10) 0.0002(10)
C16 0.007(4) 0.013(5) 0.009(4) -0.004(3) 0.000(3) -0.001(4)
C17 0.012(4) 0.009(4) 0.008(4) -0.002(3) -0.003(3) -0.006(3)
C18 0.015(4) 0.026(5) 0.006(4) 0.000(4) 0.002(3) 0.002(4)
C19 0.016(2) 0.016(2) 0.015(2) -0.0004(10) -0.0003(10) 0.0003(10)
C20 0.004(4) 0.011(5) 0.008(4) 0.002(3) 0.002(3) -0.001(3)
C21 0.008(4) 0.010(4) 0.007(4) -0.005(3) 0.003(3) -0.001(3)
C22 0.0064(19) 0.0069(19) 0.0068(19) -0.0002(10) -0.0001(10) -0.0002(10)
C23 0.0066(19) 0.0074(19) 0.0069(19) -0.0004(10) -0.0002(10) -0.0001(10)
C24 0.0058(19) 0.0060(19) 0.0062(18) 0.0006(10) 0.0002(10) -0.0001(10)
C25 0.009(4) 0.012(4) 0.004(3) 0.001(3) 0.000(3) -0.003(3)
C26 0.006(4) 0.019(5) 0.009(4) 0.001(4) 0.000(3) 0.002(4)
C27 0.006(4) 0.013(4) 0.005(4) 0.000(3) 0.003(3) 0.000(3)
C28 0.005(4) 0.012(4) 0.007(4) -0.002(3) 0.000(3) 0.003(3)
C29 0.010(4) 0.007(4) 0.013(4) -0.002(3) -0.002(4) -0.001(4)
C30 0.014(5) 0.016(5) 0.019(5) 0.002(4) -0.011(4) 0.004(4)
C31 0.031(6) 0.022(6) 0.018(5) -0.003(4) -0.016(5) 0.011(5)
C32 0.011(4) 0.019(5) 0.008(4) 0.002(4) 0.002(3) 0.007(4)
C33 0.014(2) 0.015(2) 0.014(2) -0.0005(10) -0.0002(10) 0.0007(10)
C34 0.008(4) 0.019(5) 0.007(4) -0.002(4) -0.002(3) 0.003(4)
C35 0.0064(19) 0.0068(19) 0.0064(19) -0.0003(10) -0.0003(10) 0.0004(10)
C36 0.017(5) 0.023(5) 0.009(4) -0.008(4) -0.002(4) 0.008(4)
O57 0.0389(13) 0.0385(14) 0.0389(13) 0.0009(9) 0.0014(9) -0.0001(9)

loop_
_atom_type_symbol
_atom_type_description
_atom_type_scat_dispersion_real
_atom_type_scat_dispersion_imag
_atom_type_scat_source
C C 0.0033 0.0016 'International Tables Vol C Tables 4.2.6.8 and 6.1.1.4'
H H 0.0000 0.0000 'International Tables Vol C Tables 4.2.6.8 and 6.1.1.4'
O O 0.0106 0.0060 'International Tables Vol C Tables 4.2.6.8 and 6.1.1.4'
K K 0.2009 0.2494 'International Tables Vol C Tables 4.2.6.8 and 6.1.1.4'
Ni Ni 0.3393 1.1124 'International Tables Vol C Tables 4.2.6.8 and 6.1.1.4'

loop_
_geom_angle_atom_site_label_1
_geom_angle_atom_site_label_2
_geom_angle_atom_site_label_3
_geom_angle
_geom_angle_site_symmetry_1
_geom_angle_site_symmetry_3
O4 Ni1 O29 102.8(2) . .
O4 Ni1 O33 161.2(2) . .
O29 Ni1 O33 94.8(2) . .
O4 Ni1 O2 81.5(2) . .
O29 Ni1 O2 92.4(2) . .
O33 Ni1 O2 104.7(2) . .
O4 Ni1 O32 89.0(2) . .
O29 Ni1 O32 89.3(2) . .
O33 Ni1 O32 84.5(2) . .
O2 Ni1 O32 170.5(2) . .
O4 Ni1 O3 85.0(2) . .
O29 Ni1 O3 168.1(2) . .
O33 Ni1 O3 78.8(2) . .
O2 Ni1 O3 79.7(2) . .
O32 Ni1 O3 99.9(2) . .
O4 Ni1 K4 135.78(17) . .
O29 Ni1 K4 61.93(17) . .
O33 Ni1 K4 49.06(16) . .
O2 Ni1 K4 136.15(17) . .
O32 Ni1 K4 52.30(16) . .
O3 Ni1 K4 118.39(16) . .
O31 Ni2 O41 95.3(2) . .
O31 Ni2 O1 101.3(2) . 7_575
O41 Ni2 O1 162.2(2) . 7_575
O31 Ni2 O4 92.7(2) . .
O41 Ni2 O4 104.2(2) . .
O1 Ni2 O4 81.5(2) 7_575 .
O31 Ni2 O30 89.4(2) . 7_575
O41 Ni2 O30 85.4(2) . 7_575
O1 Ni2 O30 88.4(2) 7_575 7_575
O4 Ni2 O30 169.9(2) . 7_575
O31 Ni2 O2 169.2(2) . .
O41 Ni2 O2 79.8(2) . .
O1 Ni2 O2 84.8(2) 7_575 .
O4 Ni2 O2 79.3(2) . .
O30 Ni2 O2 99.8(2) 7_575 .
O16 Ni3 O14 94.8(2) 7_565 .
O16 Ni3 O17 86.3(2) 7_565 .
O14 Ni3 O17 87.5(3) . .
O16 Ni3 O18 175.5(3) 7_565 .
O14 Ni3 O18 87.6(3) . .
O17 Ni3 O18 97.7(2) . .
O16 Ni3 O37 88.8(2) 7_565 .
O14 Ni3 O37 173.1(3) . .
O17 Ni3 O37 86.8(3) . .
O18 Ni3 O37 89.3(3) . .
O16 Ni3 O15 88.9(2) 7_565 .
O14 Ni3 O15 93.2(3) . .
O17 Ni3 O15 175.1(2) . .
O18 Ni3 O15 87.1(2) . .
O37 Ni3 O15 92.8(3) . .
O24 Ni4 O25 94.2(3) . .
O24 Ni4 O26 162.3(2) . 2
O25 Ni4 O26 102.7(2) . 2
O24 Ni4 O23 86.9(2) . 2
O25 Ni4 O23 86.7(2) . 2
O26 Ni4 O23 88.7(2) 2 2
O24 Ni4 O22 104.8(2) . .
O25 Ni4 O22 92.1(2) . .
O26 Ni4 O22 80.3(2) 2 .
O23 Ni4 O22 168.3(2) 2 .
O24 Ni4 O26 78.9(2) . .
O25 Ni4 O26 167.5(2) . .
O26 Ni4 O26 85.5(2) 2 .
O23 Ni4 O26 103.2(2) 2 .
O22 Ni4 O26 79.8(2) . .
O24 Ni4 Ni4 117.99(18) . 2
O25 Ni4 Ni4 146.77(19) . 2
O26 Ni4 Ni4 44.58(16) 2 2
O23 Ni4 Ni4 86.91(17) 2 2
O22 Ni4 Ni4 87.77(16) . 2
O26 Ni4 Ni4 43.32(16) . 2
O34 Ni5 O35 96.2(2) 7_575 .
O34 Ni5 O36 86.9(2) 7_575 .
O35 Ni5 O36 83.5(2) . .
O34 Ni5 O4 168.1(2) 7_575 .
O35 Ni5 O4 79.7(2) . .
O36 Ni5 O4 103.6(2) . .
O34 Ni5 O3 101.6(2) 7_575 .
O35 Ni5 O3 159.9(2) . .
O36 Ni5 O3 88.2(2) . .
O4 Ni5 O3 84.6(2) . .
O34 Ni5 O1 90.6(2) 7_575 7_575
O35 Ni5 O1 108.3(2) . 7_575
O36 Ni5 O1 168.1(2) . 7_575
O4 Ni5 O1 80.2(2) . 7_575
O3 Ni5 O1 80.9(2) . 7_575
O6 Ni6 O2 101.1(3) . .
O6 Ni6 O7 96.4(3) . 7_575
O2 Ni6 O7 160.6(2) . 7_575
O6 Ni6 O5 87.1(2) . .
O2 Ni6 O5 88.8(2) . .
O7 Ni6 O5 83.8(2) 7_575 .
O6 Ni6 O3 92.2(2) . .
O2 Ni6 O3 81.1(2) . .
O7 Ni6 O3 106.6(2) 7_575 .
O5 Ni6 O3 169.6(2) . .
O6 Ni6 O1 170.1(2) . 7_575
O2 Ni6 O1 85.1(2) . 7_575
O7 Ni6 O1 78.7(2) 7_575 7_575
O5 Ni6 O1 100.9(2) . 7_575
O3 Ni6 O1 81.0(2) . 7_575
O28 Ni7 O22 100.4(3) 2 2
O28 Ni7 O27 96.0(3) 2 .
O22 Ni7 O27 162.9(3) 2 .
O28 Ni7 O26 90.3(3) 2 2
O22 Ni7 O26 81.5(2) 2 2
O27 Ni7 O26 103.5(2) . 2
O28 Ni7 O39 89.1(3) 2 2
O22 Ni7 O39 88.3(2) 2 2
O27 Ni7 O39 87.0(2) . 2
O26 Ni7 O39 169.5(2) 2 2
O28 Ni7 O22 166.5(3) 2 .
O22 Ni7 O22 86.5(2) 2 .
O27 Ni7 O22 78.6(2) . .
O26 Ni7 O22 79.1(2) 2 .
O39 Ni7 O22 102.8(2) 2 .
O28 Ni7 Ni7 145.6(2) 2 2
O22 Ni7 Ni7 45.50(17) 2 2
O27 Ni7 Ni7 117.7(2) . 2
O26 Ni7 Ni7 88.15(17) 2 2
O39 Ni7 Ni7 86.40(19) 2 2
O22 Ni7 Ni7 43.43(16) . 2
O28 Ni7 K3 81.70(19) 2 7_566
O22 Ni7 K3 132.28(16) 2 7_566
O27 Ni7 K3 45.49(17) . 7_566
O26 Ni7 K3 146.12(17) 2 7_566
O39 Ni7 K3 44.02(18) 2 7_566
O22 Ni7 K3 102.39(16) . 7_566
Ni7 Ni7 K3 116.51(4) 2 7_566
O19 Ni8 O19 94.7(4) 7_565 8_655
O19 Ni8 O20 175.8(3) 7_565 .
O19 Ni8 O20 81.4(2) 8_655 .
O19 Ni8 O20 81.4(2) 7_565 2
O19 Ni8 O20 175.8(3) 8_655 2
O20 Ni8 O20 102.5(3) . 2
O19 Ni8 O21 92.7(3) 7_565 2
O19 Ni8 O21 99.3(3) 8_655 2
O20 Ni8 O21 86.5(3) . 2
O20 Ni8 O21 82.5(3) 2 2
O19 Ni8 O21 99.3(3) 7_565 .
O19 Ni8 O21 92.7(3) 8_655 .
O20 Ni8 O21 82.5(3) . .
O20 Ni8 O21 86.5(3) 2 .
O21 Ni8 O21 162.3(4) 2 .
O19 Ni8 K3 62.9(2) 7_565 .
O19 Ni8 K3 79.2(2) 8_655 .
O20 Ni8 K3 117.59(18) . .
O20 Ni8 K3 97.59(18) 2 .
O21 Ni8 K3 155.03(19) 2 .
O21 Ni8 K3 40.49(18) . .
O19 Ni8 K3 79.2(2) 7_565 2
O19 Ni8 K3 62.9(2) 8_655 2
O20 Ni8 K3 97.58(18) . 2
O20 Ni8 K3 117.59(18) 2 2
O21 Ni8 K3 40.49(18) 2 2
O21 Ni8 K3 155.03(19) . 2
K3 Ni8 K3 123.25(7) . 2
O10 Ni9 O9 96.6(2) . .
O10 Ni9 O12 84.8(2) . 7_576
O9 Ni9 O12 177.6(3) . 7_576
O10 Ni9 O13 175.8(3) . .
O9 Ni9 O13 83.0(2) . .
O12 Ni9 O13 95.7(3) 7_576 .
O10 Ni9 O11 90.8(2) . .
O9 Ni9 O11 87.7(3) . .
O12 Ni9 O11 90.3(2) 7_576 .
O13 Ni9 O11 93.3(3) . .
O10 Ni9 O8 90.0(3) . .
O9 Ni9 O8 92.6(3) . .
O12 Ni9 O8 89.4(3) 7_576 .
O13 Ni9 O8 85.8(3) . .
O11 Ni9 O8 179.1(3) . .
O10 Ni9 K5 130.87(17) . 2_565
O9 Ni9 K5 48.91(18) . 2_565
O12 Ni9 K5 128.74(19) 7_576 2_565
O13 Ni9 K5 51.6(2) . 2_565
O11 Ni9 K5 59.32(19) . 2_565
O8 Ni9 K5 120.3(2) . 2_565
O10 Ni9 K6 114.13(19) . .
O9 Ni9 K6 57.95(19) . .
O12 Ni9 K6 123.24(18) 7_576 .
O13 Ni9 K6 62.2(2) . .
O11 Ni9 K6 138.29(19) . .
O8 Ni9 K6 41.5(2) . .
K5 Ni9 K6 79.45(8) 2_565 .
O10 Ni9 K7 91.08(18) . 7_576
O9 Ni9 K7 128.8(2) . 7_576
O12 Ni9 K7 49.05(18) 7_576 7_576
O13 Ni9 K7 92.3(2) . 7_576
O11 Ni9 K7 41.54(18) . 7_576
O8 Ni9 K7 138.1(2) . 7_576
K5 Ni9 K7 89.34(8) 2_565 7_576
K6 Ni9 K7 153.86(9) . 7_576
O52 K1 O43 85.27(16) . 2_565
O52 K1 O43 85.27(16) . .
O43 K1 O43 170.5(3) 2_565 .
O52 K1 O44 147.41(15) . 2_565
O43 K1 O44 82.6(2) 2_565 2_565
O43 K1 O44 105.5(2) . 2_565
O52 K1 O44 147.41(15) . .
O43 K1 O44 105.5(2) 2_565 .
O43 K1 O44 82.6(2) . .
O44 K1 O44 65.2(3) 2_565 .
O52 K1 O45 74.30(14) . 2_565
O43 K1 O45 93.4(2) 2_565 2_565
O43 K1 O45 84.0(2) . 2_565
O44 K1 O45 76.3(2) 2_565 2_565
O44 K1 O45 133.8(2) . 2_565
O52 K1 O45 74.30(14) . .
O43 K1 O45 84.0(2) 2_565 .
O43 K1 O45 93.4(2) . .
O44 K1 O45 133.8(2) 2_565 .
O44 K1 O45 76.3(2) . .
O45 K1 O45 148.6(3) 2_565 .
O52 K1 C7 91.11(14) . .
O43 K1 C7 82.6(2) 2_565 .
O43 K1 C7 97.6(2) . .
O44 K1 C7 117.0(2) 2_565 .
O44 K1 C7 60.9(2) . .
O45 K1 C7 165.2(2) 2_565 .
O45 K1 C7 17.02(19) . .
O52 K1 C7 91.11(14) . 2_565
O43 K1 C7 97.6(2) 2_565 2_565
O43 K1 C7 82.6(2) . 2_565
O44 K1 C7 60.9(2) 2_565 2_565
O44 K1 C7 117.0(2) . 2_565
O45 K1 C7 17.02(19) 2_565 2_565
O45 K1 C7 165.2(2) . 2_565
C7 K1 C7 177.8(3) . 2_565
O52 K1 C28 132.63(14) . .
O43 K1 C28 106.0(2) 2_565 .
O43 K1 C28 80.5(2) . .
O44 K1 C28 79.9(2) 2_565 .
O44 K1 C28 15.0(2) . .
O45 K1 C28 147.0(2) 2_565 .
O45 K1 C28 61.86(19) . .
C7 K1 C28 47.19(19) . .
C7 K1 C28 130.8(2) 2_565 .
O52 K1 C28 132.63(14) . 2_565
O43 K1 C28 80.5(2) 2_565 2_565
O43 K1 C28 106.0(2) . 2_565
O44 K1 C28 15.0(2) 2_565 2_565
O44 K1 C28 79.9(2) . 2_565
O45 K1 C28 61.85(19) 2_565 2_565
O45 K1 C28 147.0(2) . 2_565
C7 K1 C28 130.8(2) . 2_565
C7 K1 C28 47.19(19) 2_565 2_565
C28 K1 C28 94.7(3) . 2_565
O52 K1 C17 76.04(14) . .
O43 K1 C17 160.4(2) 2_565 .
O43 K1 C17 11.0(2) . .
O44 K1 C17 116.5(2) 2_565 .
O44 K1 C17 87.8(2) . .
O45 K1 C17 87.3(2) 2_565 .
O45 K1 C17 85.2(2) . .
C7 K1 C17 91.8(2) . .
C7 K1 C17 88.7(2) 2_565 .
C28 K1 C17 83.1(2) . .
C28 K1 C17 116.6(2) 2_565 .
O52 K1 H52B 16.5 . .
O43 K1 H52B 72.6 2_565 .
O43 K1 H52B 98.1 . .
O44 K1 H52B 148.6 2_565 .
O44 K1 H52B 139.6 . .
O45 K1 H52B 86.0 2_565 .
O45 K1 H52B 63.3 . .
C7 K1 H52B 79.1 . .
C7 K1 H52B 103.0 2_565 .
C28 K1 H52B 124.9 . .
C28 K1 H52B 136.6 2_565 .
C17 K1 H52B 87.9 . .
O40 K2 O48 155.6(2) . 7_565
O40 K2 O56 84.1(2) . .
O48 K2 O56 104.8(2) 7_565 .
O40 K2 O38 73.7(2) . 7_565
O48 K2 O38 87.0(2) 7_565 7_565
O56 K2 O38 73.4(2) . 7_565
O40 K2 O16 126.24(19) . 7_565
O48 K2 O16 77.21(18) 7_565 7_565
O56 K2 O16 62.3(2) . 7_565
O38 K2 O16 126.4(2) 7_565 7_565
O40 K2 O17 80.69(19) . .
O48 K2 O17 122.0(2) 7_565 .
O56 K2 O17 85.8(2) . .
O38 K2 O17 148.2(2) 7_565 .
O16 K2 O17 57.63(17) 7_565 .
O40 K2 O57 82.5(2) . .
O48 K2 O57 74.3(2) 7_565 .
O56 K2 O57 129.3(3) . .
O38 K2 O57 55.9(2) 7_565 .
O16 K2 O57 151.2(2) 7_565 .
O17 K2 O57 138.9(2) . .
O40 K2 O54 86.4(2) . .
O48 K2 O54 87.3(2) 7_565 .
O56 K2 O54 167.2(3) . .
O38 K2 O54 112.0(2) 7_565 .
O16 K2 O54 117.9(2) 7_565 .
O17 K2 O54 84.3(2) . .
O57 K2 O54 57.4(2) . .
O40 K2 C24 16.66(19) . .
O48 K2 C24 171.9(2) 7_565 .
O56 K2 C24 79.7(2) . .
O38 K2 C24 87.9(2) 7_565 .
O16 K2 C24 110.85(18) 7_565 .
O17 K2 C24 64.49(18) . .
O57 K2 C24 97.7(2) . .
O54 K2 C24 88.7(2) . .
O40 K2 K3 46.27(15) . .
O48 K2 K3 130.30(17) 7_565 .
O56 K2 K3 41.73(19) . .
O38 K2 K3 53.29(15) 7_565 .
O16 K2 K3 101.57(13) 7_565 .
O17 K2 K3 95.30(13) . .
O57 K2 K3 99.61(18) . .
O54 K2 K3 131.54(18) . .
C24 K2 K3 49.51(14) . .
O40 K2 K6 117.94(16) . 7_565
O48 K2 K6 37.70(14) 7_565 7_565
O56 K2 K6 113.6(2) . 7_565
O38 K2 K6 58.34(16) 7_565 7_565
O16 K2 K6 113.80(14) 7_565 7_565
O17 K2 K6 153.30(15) . 7_565
O57 K2 K6 39.18(18) . 7_565
O54 K2 K6 78.48(17) . 7_565
C24 K2 K6 134.44(15) . 7_565
K3 K2 K6 111.40(7) . 7_565
O40 K2 K7 32.56(15) . .
O48 K2 K7 123.38(16) 7_565 .
O56 K2 K7 91.3(2) . .
O38 K2 K7 45.92(17) 7_565 .
O16 K2 K7 151.33(15) 7_565 .
O17 K2 K7 112.89(14) . .
O57 K2 K7 54.87(18) . .
O54 K2 K7 85.21(18) . .
C24 K2 K7 49.18(14) . .
K3 K2 K7 50.35(7) . .
K6 K2 K7 85.96(8) 7_565 .
O59' K3 O21 120.5(6) . .
O59' K3 O56 161.6(6) . .
O21 K3 O56 69.7(2) . .
O59' K3 O41 72.2(5) . .
O21 K3 O41 96.09(19) . .
O56 K3 O41 92.1(2) . .
O59' K3 O39 91.1(6) . 8_655
O21 K3 O39 79.3(2) . 8_655
O56 K3 O39 106.4(2) . 8_655
O41 K3 O39 157.7(2) . 8_655
O59' K3 O27 79.6(6) . 7_565
O21 K3 O27 136.7(2) . 7_565
O56 K3 O27 103.7(2) . 7_565
O41 K3 O27 127.20(19) . 7_565
O39 K3 O27 61.13(18) 8_655 7_565
O21 K3 O59 97.8(3) . .
O56 K3 O59 162.2(3) . .
O41 K3 O59 76.5(3) . .
O39 K3 O59 82.5(3) 8_655 .
O27 K3 O59 94.1(3) 7_565 .
O59' K3 O40 84.6(6) . .
O21 K3 O40 128.2(2) . .
O56 K3 O40 77.4(2) . .
O41 K3 O40 45.68(17) . .
O39 K3 O40 149.82(19) 8_655 .
O27 K3 O40 88.74(18) 7_565 .
O59 K3 O40 102.8(3) . .
O59' K3 C18 101.7(6) . 7_565
O21 K3 C18 127.2(2) . 7_565
O56 K3 C18 80.2(3) . 7_565
O41 K3 C18 128.1(2) . 7_565
O39 K3 C18 68.8(2) 8_655 7_565
O27 K3 C18 23.5(2) 7_565 7_565
O59 K3 C18 117.6(3) . 7_565
O40 K3 C18 82.8(2) . 7_565
O59' K3 C24 77.2(6) . .
O21 K3 C24 113.3(2) . .
O56 K3 C24 84.6(2) . .
O41 K3 C24 22.84(19) . .
O39 K3 C24 165.9(2) 8_655 .
O27 K3 C24 108.3(2) 7_565 .
O59 K3 C24 89.4(3) . .
O40 K3 C24 22.85(19) . .
C18 K3 C24 105.4(2) 7_565 .
O59' K3 O38 109.2(6) . 7_565
O21 K3 O38 129.1(2) . 7_565
O56 K3 O38 66.2(2) . 7_565
O41 K3 O38 109.37(18) . 7_565
O39 K3 O38 89.82(19) 8_655 7_565
O27 K3 O38 41.70(18) 7_565 7_565
O59 K3 O38 130.2(3) . 7_565
O40 K3 O38 63.83(18) . 7_565
C18 K3 O38 22.1(2) 7_565 7_565
C24 K3 O38 86.6(2) . 7_565
O59' K3 K7 58.0(6) . .
O21 K3 K7 172.57(17) . .
O56 K3 K7 109.8(2) . .
O41 K3 K7 76.49(14) . .
O39 K3 K7 107.68(15) 8_655 .
O27 K3 K7 50.72(15) 7_565 .
O59 K3 K7 81.1(3) . .
O40 K3 K7 45.70(14) . .
C18 K3 K7 59.08(19) 7_565 .
C24 K3 K7 59.41(16) . .
O38 K3 K7 54.64(16) 7_565 .
O59' K3 H21C 105.5 . .
O21 K3 H21C 15.0 . .
O56 K3 H21C 84.3 . .
O41 K3 H21C 92.5 . .
O39 K3 H21C 77.4 8_655 .
O27 K3 H21C 138.4 7_565 .
O59 K3 H21C 82.7 . .
O40 K3 H21C 132.5 . .
C18 K3 H21C 136.6 7_565 .
C24 K3 H21C 113.1 . .
O38 K3 H21C 143.2 7_565 .
K7 K3 H21C 162.2 . .
O59' K3 H21D 125.9 . .
O21 K3 H21D 15.0 . .
O56 K3 H21D 60.0 . .
O41 K3 H21D 85.0 . .
O39 K3 H21D 93.4 8_655 .
O27 K3 H21D 146.1 7_565 .
O59 K3 H21D 104.9 . .
O40 K3 H21D 113.3 . .
C18 K3 H21D 130.0 7_565 .
C24 K3 H21D 99.9 . .
O38 K3 H21D 124.7 7_565 .
K7 K3 H21D 158.8 . .
H21C K3 H21D 25.8 . .
O33 K4 O58' 137.6(5) . .
O33 K4 O18 122.40(19) . .
O58' K4 O18 97.1(5) . .
O33 K4 O32 61.06(17) . .
O58' K4 O32 103.3(5) . .
O18 K4 O32 96.40(19) . .
O33 K4 O47 92.76(18) . 5_565
O58' K4 O47 115.5(5) . 5_565
O18 K4 O47 71.98(19) . 5_565
O32 K4 O47 140.45(18) . 5_565
O33 K4 O50' 87.0(5) . .
O58' K4 O50' 50.7(7) . .
O18 K4 O50' 143.2(5) . .
O32 K4 O50' 78.0(5) . .
O47 K4 O50' 133.3(5) 5_565 .
O33 K4 O33 91.62(17) . 5_565
O58' K4 O33 88.7(5) . 5_565
O18 K4 O33 109.38(19) . 5_565
O32 K4 O33 150.11(18) . 5_565
O47 K4 O33 43.90(16) 5_565 5_565
O50' K4 O33 89.4(5) . 5_565
O33 K4 O46 159.79(19) . 5_565
O58' K4 O46 56.6(5) . 5_565
O18 K4 O46 55.09(19) . 5_565
O32 K4 O46 136.67(19) . 5_565
O47 K4 O46 67.14(18) 5_565 5_565
O50' K4 O46 105.0(5) . 5_565
O33 K4 O46 72.63(17) 5_565 5_565
O33 K4 O29 61.56(17) . .
O58' K4 O29 146.6(5) . .
O18 K4 O29 61.79(17) . .
O32 K4 O29 58.01(16) . .
O47 K4 O29 84.04(17) 5_565 .
O50' K4 O29 134.0(5) . .
O33 K4 O29 121.70(17) 5_565 .
O46 K4 O29 115.72(19) 5_565 .
O33 K4 C25 99.8(2) . 5_565
O58' K4 C25 97.0(5) . 5_565
O18 K4 C25 86.6(2) . 5_565
O32 K4 C25 158.9(2) . 5_565
O47 K4 C25 22.82(19) 5_565 5_565
O50' K4 C25 111.5(5) . 5_565
O33 K4 C25 23.39(19) 5_565 5_565
O46 K4 C25 60.9(2) 5_565 5_565
O29 K4 C25 106.50(19) . 5_565
O33 K4 C25 20.68(19) . .
O58' K4 C25 117.0(5) . .
O18 K4 C25 141.1(2) . .
O32 K4 C25 59.52(19) . .
O47 K4 C25 106.1(2) 5_565 .
O50' K4 C25 66.3(5) . .
O33 K4 C25 90.61(19) 5_565 .
O46 K4 C25 161.6(2) 5_565 .
O29 K4 C25 79.33(18) . .
C25 K4 C25 105.94(19) 5_565 .
O33 K4 Ni1 35.34(12) . .
O58' K4 Ni1 139.0(5) . .
O18 K4 Ni1 94.56(14) . .
O32 K4 Ni1 36.22(12) . .
O47 K4 Ni1 105.52(13) 5_565 .
O50' K4 Ni1 100.8(5) . .
O33 K4 Ni1 123.79(13) 5_565 .
O46 K4 Ni1 149.64(15) 5_565 .
O29 K4 Ni1 34.74(11) . .
C25 K4 Ni1 122.85(16) 5_565 .
C25 K4 Ni1 47.50(15) . .
O49 K5 O9 120.6(3) . 2_565
O49 K5 O45 80.0(2) . 2_565
O9 K5 O45 85.98(19) 2_565 2_565
O49 K5 O53 77.7(3) . .
O9 K5 O53 148.5(2) 2_565 .
O45 K5 O53 124.3(2) 2_565 .
O49 K5 O13 97.0(3) . 2_565
O9 K5 O13 58.70(19) 2_565 2_565
O45 K5 O13 137.2(2) 2_565 2_565
O53 K5 O13 95.9(2) . 2_565
O49 K5 O52 58.8(2) . .
O9 K5 O52 146.3(2) 2_565 .
O45 K5 O52 60.3(2) 2_565 .
O53 K5 O52 64.4(2) . .
O13 K5 O52 150.5(2) 2_565 .
O49 K5 O11 62.8(3) . 2_565
O9 K5 O11 58.08(18) 2_565 2_565
O45 K5 O11 81.03(19) 2_565 2_565
O53 K5 O11 128.7(2) . 2_565
O13 K5 O11 60.69(19) 2_565 2_565
O52 K5 O11 113.29(15) . 2_565
O49 K5 C9 129.8(3) . 2_565
O9 K5 C9 42.49(19) 2_565 2_565
O45 K5 C9 56.09(19) 2_565 2_565
O53 K5 C9 145.5(3) . 2_565
O13 K5 C9 99.9(2) 2_565 2_565
O52 K5 C9 108.7(2) . 2_565
O11 K5 C9 85.65(19) 2_565 2_565
O49 K5 C7 87.5(2) . 2_565
O9 K5 C7 67.8(2) 2_565 2_565
O45 K5 C7 18.47(18) 2_565 2_565
O53 K5 C7 142.8(2) . 2_565
O13 K5 C7 119.9(2) 2_565 2_565
O52 K5 C7 78.7(2) . 2_565
O11 K5 C7 69.33(19) 2_565 2_565
C9 K5 C7 43.5(2) 2_565 2_565
O49 K5 C10 125.0(3) . 2_565
O9 K5 C10 17.86(19) 2_565 2_565
O45 K5 C10 71.32(18) 2_565 2_565
O53 K5 C10 156.4(2) . 2_565
O13 K5 C10 76.4(2) 2_565 2_565
O52 K5 C10 130.2(2) . 2_565
O11 K5 C10 67.08(19) 2_565 2_565
C9 K5 C10 24.85(19) 2_565 2_565
C7 K5 C10 54.09(19) 2_565 2_565
O49 K5 Ni9 93.7(2) . 2_565
O9 K5 Ni9 34.39(13) 2_565 2_565
O45 K5 Ni9 102.38(15) 2_565 2_565
O53 K5 Ni9 129.3(2) . 2_565
O13 K5 Ni9 34.91(14) 2_565 2_565
O52 K5 Ni9 148.26(11) . 2_565
O11 K5 Ni9 34.97(13) 2_565 2_565
C9 K5 Ni9 75.54(15) 2_565 2_565
C7 K5 Ni9 85.11(15) 2_565 2_565
C10 K5 Ni9 50.86(14) 2_565 2_565
O49 K5 K1 73.26(19) . .
O9 K5 K1 115.42(15) 2_565 .
O45 K5 K1 30.70(13) 2_565 .
O53 K5 K1 93.74(19) . .
O13 K5 K1 164.50(17) 2_565 .
O52 K5 K1 31.18(17) . .
O11 K5 K1 103.83(13) 2_565 .
C9 K5 K1 78.52(14) 2_565 .
C7 K5 K1 49.09(14) 2_565 .
C10 K5 K1 99.06(15) 2_565 .
Ni9 K5 K1 131.86(8) 2_565 .
O8 K6 O48 90.3(2) . .
O8 K6 O42 132.0(3) . .
O48 K6 O42 135.5(2) . .
O8 K6 O57 140.3(3) . 7_566
O48 K6 O57 78.7(2) . 7_566
O42 K6 O57 75.1(3) . 7_566
O8 K6 O58' 69.6(5) . .
O48 K6 O58' 102.3(5) . .
O42 K6 O58' 105.2(5) . .
O57 K6 O58' 75.7(5) 7_566 .
O8 K6 O58 82.7(3) . .
O48 K6 O58 76.3(3) . .
O42 K6 O58 116.4(3) . .
O57 K6 O58 57.7(3) 7_566 .
O8 K6 O9 61.6(2) . .
O48 K6 O9 129.3(2) . .
O42 K6 O9 75.2(2) . .
O57 K6 O9 149.3(2) 7_566 .
O58' K6 O9 105.1(5) . .
O58 K6 O9 132.9(3) . .
O8 K6 O13 55.5(2) . .
O48 K6 O13 79.6(2) . .
O42 K6 O13 110.7(2) . .
O57 K6 O13 152.9(3) 7_566 .
O58' K6 O13 125.1(5) . .
O58 K6 O13 131.1(3) . .
O9 K6 O13 49.78(17) . .
O8 K6 C34 136.5(3) . .
O48 K6 C34 121.7(2) . .
O42 K6 C34 18.0(2) . .
O57 K6 C34 79.1(3) 7_566 .
O58' K6 C34 122.9(5) . .
O58 K6 C34 129.9(3) . .
O9 K6 C34 75.0(2) . .
O13 K6 C34 98.9(2) . .
O8 K6 C6 74.1(2) . .
O48 K6 C6 17.3(2) . .
O42 K6 C6 148.0(2) . .
O57 K6 C6 95.2(2) 7_566 .
O58' K6 C6 101.6(5) . .
O58 K6 C6 80.6(3) . .
O9 K6 C6 114.2(2) . .
O13 K6 C6 65.55(19) . .
C34 K6 C6 131.2(2) . .
O8 K6 C36 129.9(3) . .
O48 K6 C36 102.4(2) . .
O42 K6 C36 43.2(2) . .
O57 K6 C36 89.9(3) 7_566 .
O58' K6 C36 148.2(5) . .
O58 K6 C36 147.4(3) . .
O9 K6 C36 73.5(2) . .
O13 K6 C36 79.1(2) . .
C34 K6 C36 25.3(2) . .
C6 K6 C36 107.9(2) . .
O8 K6 Ni9 32.25(17) . .
O48 K6 Ni9 102.41(18) . .
O42 K6 Ni9 108.6(2) . .
O57 K6 Ni9 171.8(2) 7_566 .
O58' K6 Ni9 96.2(5) . .
O58 K6 Ni9 114.5(3) . .
O9 K6 Ni9 33.34(12) . .
O13 K6 Ni9 33.48(12) . .
C34 K6 Ni9 106.65(19) . .
C6 K6 Ni9 85.36(16) . .
C36 K6 Ni9 97.8(2) . .
O8 K6 H8A 15.5 . .
O48 K6 H8A 99.5 . .
O42 K6 H8A 124.9 . .
O57 K6 H8A 129.9 7_566 .
O58' K6 H8A 55.6 . .
O58 K6 H8A 73.1 . .
O9 K6 H8A 64.6 . .
O13 K6 H8A 69.8 . .
C34 K6 H8A 135.1 . .
C6 K6 H8A 84.9 . .
C36 K6 H8A 137.7 . .
Ni9 K6 H8A 41.9 . .
O8 K6 H8B 15.5 . .
O48 K6 H8B 74.9 . .
O42 K6 H8B 147.2 . .
O57 K6 H8B 132.2 7_566 .
O58' K6 H8B 72.0 . .
O58 K6 H8B 77.6 . .
O9 K6 H8B 74.2 . .
O13 K6 H8B 55.3 . .
C34 K6 H8B 148.6 . .
C6 K6 H8B 59.1 . .
C36 K6 H8B 134.3 . .
Ni9 K6 H8B 41.9 . .
H8A K6 H8B 26.8 . .
O55 K7 O40 109.3(3) . .
O55 K7 O11 91.5(3) . 7_575
O40 K7 O11 133.9(2) . 7_575
O55 K7 O27 114.5(3) . 7_565
O40 K7 O27 94.5(2) . 7_565
O11 K7 O27 113.9(2) 7_575 7_565
O55 K7 O12 83.5(3) . .
O40 K7 O12 81.9(2) . .
O11 K7 O12 59.53(19) 7_575 .
O27 K7 O12 161.7(2) 7_565 .
O55 K7 O59' 170.4(5) . .
O40 K7 O59' 78.6(4) . .
O11 K7 O59' 78.9(5) 7_575 .
O27 K7 O59' 69.2(5) 7_565 .
O12 K7 O59' 92.5(5) . .
O55 K7 O38 91.3(3) . 7_565
O40 K7 O38 68.5(2) . 7_565
O11 K7 O38 154.1(2) 7_575 7_565
O27 K7 O38 42.62(19) 7_565 7_565
O12 K7 O38 146.4(2) . 7_565
O59' K7 O38 96.9(5) . 7_565
O55 K7 C18 100.8(3) . 7_565
O40 K7 C18 83.8(2) . 7_565
O11 K7 C18 133.3(2) 7_575 7_565
O27 K7 C18 21.5(2) 7_565 7_565
O12 K7 C18 165.7(2) . 7_565
O59' K7 C18 85.3(5) . 7_565
O38 K7 C18 21.6(2) 7_565 7_565
O55 K7 C24 119.4(3) . .
O40 K7 C24 18.7(2) . .
O11 K7 C24 115.7(2) 7_575 .
O27 K7 C24 102.4(2) 7_565 .
O12 K7 C24 69.29(19) . .
O59' K7 C24 66.6(4) . .
O38 K7 C24 85.0(2) 7_565 .
C18 K7 C24 97.0(2) 7_565 .
O55 K7 K3 147.0(2) . .
O40 K7 K3 53.23(16) . .
O11 K7 K3 120.96(19) 7_575 .
O27 K7 K3 49.88(14) 7_565 .
O12 K7 K3 116.49(16) . .
O59' K7 K3 42.3(4) . .
O38 K7 K3 57.26(15) 7_565 .
C18 K7 K3 53.79(16) 7_565 .
C24 K7 K3 54.20(15) . .
O55 K7 Ni9 89.4(2) . 7_575
O40 K7 Ni9 108.01(18) . 7_575
O11 K7 Ni9 29.32(14) 7_575 7_575
O27 K7 Ni9 139.71(19) 7_565 7_575
O12 K7 Ni9 30.36(12) . 7_575
O59' K7 Ni9 82.7(4) . 7_575
O38 K7 Ni9 176.48(17) 7_565 7_575
C18 K7 Ni9 161.0(2) 7_565 7_575
C24 K7 Ni9 91.67(16) . 7_575
K3 K7 Ni9 121.39(12) . 7_575
O55 K7 K2 90.6(2) . .
O40 K7 K2 32.53(15) . .
O11 K7 K2 165.18(18) 7_575 .
O27 K7 K2 78.28(15) 7_565 .
O12 K7 K2 106.22(15) . .
O59' K7 K2 98.9(4) . .
O38 K7 K2 40.44(13) 7_565 .
C18 K7 K2 60.42(16) 7_565 .
C24 K7 K2 51.20(15) . .
K3 K7 K2 59.58(7) . .
Ni9 K7 K2 136.10(10) 7_575 .
O55 K7 H55B 15.5 . .
O40 K7 H55B 105.2 . .
O11 K7 H55B 84.1 7_575 .
O27 K7 H55B 130.0 7_565 .
O12 K7 H55B 68.0 . .
O59' K7 H55B 158.9 . .
O38 K7 H55B 103.8 7_565 .
C18 K7 H55B 115.7 7_565 .
C24 K7 H55B 110.9 . .
K3 K7 H55B 154.0 . .
Ni9 K7 H55B 76.3 7_575 .
K2 K7 H55B 94.4 . .
O55 K7 H55A 15.4 . .
O40 K7 H55A 97.5 . .
O11 K7 H55A 107.0 7_575 .
O27 K7 H55A 106.9 7_565 .
O12 K7 H55A 91.4 . .
O59' K7 H55A 174.1 . .
O38 K7 H55A 77.4 7_565 .
C18 K7 H55A 89.9 7_565 .
C24 K7 H55A 110.7 . .
K3 K7 H55A 131.8 . .
Ni9 K7 H55A 102.8 7_575 .
K2 K7 H55A 75.7 . .
H55B K7 H55A 26.5 . .
K8 K8 O51 137.2(4) 2_565 .
K8 K8 O44 69.9(3) 2_565 .
O51 K8 O44 85.4(3) . .
K8 K8 O44 69.5(3) 2_565 2_565
O51 K8 O44 67.8(3) . 2_565
O44 K8 O44 57.0(3) . 2_565
K8 K8 O31 88.9(5) 2_565 .
O51 K8 O31 97.8(3) . .
O44 K8 O31 44.9(2) . .
O44 K8 O31 101.6(3) 2_565 .
K8 K8 O53 99.4(2) 2_565 8_655
O51 K8 O53 119.0(4) . 8_655
O44 K8 O53 146.1(4) . 8_655
O44 K8 O53 151.0(4) 2_565 8_655
O31 K8 O53 105.0(3) . 8_655
K8 K8 O59 85.9(5) 2_565 2_565
O51 K8 O59 94.2(4) . 2_565
O44 K8 O59 142.1(4) . 2_565
O44 K8 O59 87.8(4) 2_565 2_565
O31 K8 O59 166.9(4) . 2_565
O53 K8 O59 64.2(3) 8_655 2_565
K8 K8 C28 76.7(4) 2_565 .
O51 K8 C28 93.4(3) . .
O44 K8 C28 21.9(2) . .
O44 K8 C28 78.8(3) 2_565 .
O31 K8 C28 23.17(19) . .
O53 K8 C28 126.0(3) 8_655 .
O59 K8 C28 160.9(4) 2_565 .
K8 K8 C28 70.0(4) 2_565 2_565
O51 K8 C28 70.7(3) . 2_565
O44 K8 C28 76.9(3) . 2_565
O44 K8 C28 20.4(2) 2_565 2_565
O31 K8 C28 121.8(3) . 2_565
O53 K8 C28 131.1(3) 8_655 2_565
O59 K8 C28 67.4(3) 2_565 2_565
C28 K8 C28 98.8(3) . 2_565
K8 K8 K1 77.39(11) 2_565 .
O51 K8 K1 64.9(2) . .
O44 K8 K1 30.22(16) . .
O44 K8 K1 30.29(16) 2_565 .
O31 K8 K1 72.43(19) . .
O53 K8 K1 175.8(3) 8_655 .
O59 K8 K1 117.9(3) 2_565 .
C28 K8 K1 50.91(18) . .
C28 K8 K1 50.58(18) 2_565 .
K8 K8 K3 109.3(5) 2_565 2_565
O51 K8 K3 64.3(2) . 2_565
O44 K8 K3 134.2(3) . 2_565
O44 K8 K3 79.3(2) 2_565 2_565
O31 K8 K3 160.6(3) . 2_565
O53 K8 K3 79.5(2) 8_655 2_565
O59 K8 K3 30.1(3) 2_565 2_565
C28 K8 K3 153.4(3) . 2_565
C28 K8 K3 61.49(19) 2_565 2_565
K1 K8 K3 104.00(16) . 2_565
K8' K8' O51 122.6(6) 2_565 .
K8' K8' O53 93.3(3) 2_565 8_655
O51 K8' O53 127.0(6) . 8_655
K8' K8' O31 92.7(7) 2_565 .
O51 K8' O31 102.5(5) . .
O53 K8' O31 114.2(5) 8_655 .
K8' K8' O44 69.1(4) 2_565 .
O51 K8' O44 83.4(4) . .
O53 K8' O44 149.3(6) 8_655 .
O31 K8' O44 45.5(3) . .
K8' K8' O44 60.2(4) 2_565 2_565
O51 K8' O44 63.1(4) . 2_565
O53 K8' O44 140.3(5) 8_655 2_565
O31 K8' O44 97.2(4) . 2_565
O44 K8' O44 51.9(3) . 2_565
K8' K8' C28 79.2(5) 2_565 .
O51 K8' C28 94.1(5) . .
O53 K8' C28 133.1(5) 8_655 .
O31 K8' C28 23.1(2) . .
O44 K8' C28 22.4(2) . .
O44 K8' C28 74.3(4) 2_565 .
K8' K8' K1 73.76(18) 2_565 .
O51 K8' K1 61.1(3) . .
O53 K8' K1 166.8(5) 8_655 .
O31 K8' K1 69.9(3) . .
O44 K8' K1 27.4(2) . .
O44 K8' K1 29.47(18) 2_565 .
C28 K8' K1 48.3(2) . .
C3 O1 Ni2 126.3(5) . 7_576
C3 O1 Ni6 112.9(5) . 7_576
Ni2 O1 Ni6 93.5(2) 7_576 7_576
C3 O1 Ni5 120.1(5) . 7_576
Ni2 O1 Ni5 99.3(2) 7_576 7_576
Ni6 O1 Ni5 98.5(2) 7_576 7_576
C22 O2 Ni6 127.4(5) . .
C22 O2 Ni1 120.3(5) . .
Ni6 O2 Ni1 100.9(2) . .
C22 O2 Ni2 110.1(5) . .
Ni6 O2 Ni2 93.0(2) . .
Ni1 O2 Ni2 98.3(2) . .
C12 O3 Ni5 127.8(5) . .
C12 O3 Ni6 120.7(5) . .
Ni5 O3 Ni6 99.3(2) . .
C12 O3 Ni1 111.9(5) . .
Ni5 O3 Ni1 92.1(2) . .
Ni6 O3 Ni1 98.0(2) . .
C8 O4 Ni1 125.6(5) . .
C8 O4 Ni5 112.6(5) . .
Ni1 O4 Ni5 94.8(2) . .
C8 O4 Ni2 119.3(5) . .
Ni1 O4 Ni2 100.4(2) . .
Ni5 O4 Ni2 98.5(2) . .
C35 O5 Ni6 123.5(5) . .
C26 O6 Ni6 121.6(6) . .
C6 O7 Ni6 113.0(5) . 7_576
Ni9 O8 K6 106.3(3) . .
Ni9 O8 H8A 110.4 . .
K6 O8 H8A 110.5 . .
Ni9 O8 H8B 110.4 . .
K6 O8 H8B 110.6 . .
H8A O8 H8B 108.7 . .
C10 O9 Ni9 135.0(6) . .
C10 O9 K5 120.1(5) . 2_565
Ni9 O9 K5 96.7(2) . 2_565
C10 O9 K6 104.1(5) . .
Ni9 O9 K6 88.7(2) . .
K5 O9 K6 105.1(2) 2_565 .
C14 O10 Ni9 123.8(6) . .
Ni9 O11 K7 109.1(3) . 7_576
Ni9 O11 K5 85.7(2) . 2_565
K7 O11 K5 129.5(2) 7_576 2_565
Ni9 O11 H11C 109.7 . .
K7 O11 H11C 108.2 7_576 .
K5 O11 H11C 26.8 2_565 .
Ni9 O11 H11D 109.6 . .
K7 O11 H11D 0.6 7_576 .
K5 O11 H11D 129.7 2_565 .
H11C O11 H11D 108.2 . .
C35 O12 Ni9 125.7(6) . 7_575
C35 O12 K7 117.8(5) . .
Ni9 O12 K7 100.6(2) 7_575 .
C1 O13 Ni9 133.4(6) . .
C1 O13 K5 120.2(6) . 2_565
Ni9 O13 K5 93.5(2) . 2_565
C1 O13 K6 117.1(6) . .
Ni9 O13 K6 84.3(2) . .
K5 O13 K6 99.2(2) 2_565 .
Ni3 O14 H14B 109.7 . .
Ni3 O14 H14A 109.7 . .
H14B O14 H14A 108.2 . .
Ni3 O15 H15B 109.0 . .
Ni3 O15 H15A 109.3 . .
H15B O15 H15A 109.4 . .
C5 O16 Ni3 125.9(5) . 7_566
C5 O16 K2 119.2(5) . 7_566
Ni3 O16 K2 108.9(2) 7_566 7_566
C20 O17 Ni3 129.5(5) . .
C20 O17 K2 116.9(5) . .
Ni3 O17 K2 107.2(2) . .
Ni3 O18 K4 132.8(3) . .
C19 O19 Ni8 129.1(6) . 7_566
C15 O20 Ni8 127.0(6) . .
Ni8 O21 K3 108.4(3) . .
Ni8 O21 H21C 109.9 . .
K3 O21 H21C 110.0 . .
Ni8 O21 H21D 110.0 . .
K3 O21 H21D 110.1 . .
H21C O21 H21D 108.5 . .
C32 O22 Ni7 128.5(5) . 2
C32 O22 Ni4 118.9(5) . .
Ni7 O22 Ni4 100.4(2) 2 .
C32 O22 Ni7 111.8(5) . .
Ni7 O22 Ni7 91.1(2) 2 .
Ni4 O22 Ni7 99.5(2) . .
C15 O23 Ni4 122.6(5) . 2
C17 O24 Ni4 114.5(6) . .
C34 O25 Ni4 120.0(6) . .
C29 O26 Ni4 127.7(5) . 2
C29 O26 Ni7 119.3(5) . 2
Ni4 O26 Ni7 101.1(2) 2 2
C29 O26 Ni4 111.8(5) . .
Ni4 O26 Ni4 92.1(2) 2 .
Ni7 O26 Ni4 98.0(2) 2 .
C18 O27 Ni7 115.8(6) . .
C18 O27 K3 94.1(5) . 7_566
Ni7 O27 K3 103.4(2) . 7_566
C18 O27 K7 103.0(6) . 7_566
Ni7 O27 K7 140.6(3) . 7_566
K3 O27 K7 79.41(18) 7_566 7_566
C31 O28 Ni7 117.2(6) . 2
C20 O29 Ni1 120.8(5) . .
C20 O29 K4 108.2(5) . .
Ni1 O29 K4 83.3(2) . .
C1 O30 Ni2 123.1(5) . 7_576
C28 O31 Ni2 119.5(5) . .
C28 O31 K8' 96.1(6) . .
Ni2 O31 K8' 143.4(4) . .
C28 O31 K8 89.2(5) . .
Ni2 O31 K8 150.8(3) . .
C10 O32 Ni1 120.3(5) . .
C10 O32 K4 127.1(5) . .
Ni1 O32 K4 91.5(2) . .
C25 O33 Ni1 111.3(5) . .
C25 O33 K4 111.1(5) . .
Ni1 O33 K4 95.6(2) . .
C25 O33 K4 88.2(5) . 5_565
Ni1 O33 K4 156.9(3) . 5_565
K4 O33 K4 88.38(17) . 5_565
C5 O34 Ni5 122.0(5) . 7_576
C7 O35 Ni5 113.8(5) . .
C14 O36 Ni5 125.3(5) . .
Ni3 O37 H37B 109.9 . .
Ni3 O37 H37A 109.1 . .
H37B O37 H37A 109.8 . .
C18 O38 K2 153.5(6) . 7_566
C18 O38 K7 87.8(6) . 7_566
K2 O38 K7 93.6(2) 7_566 7_566
C18 O38 K3 73.9(5) . 7_566
K2 O38 K3 82.13(19) 7_566 7_566
K7 O38 K3 68.11(17) 7_566 7_566
C19 O39 Ni7 124.0(6) . 2
C19 O39 K3 129.8(6) . 8_656
Ni7 O39 K3 104.4(2) 2 8_656
C24 O40 K2 126.2(5) . .
C24 O40 K7 118.7(5) . .
K2 O40 K7 114.9(2) . .
C24 O40 K3 90.8(5) . .
K2 O40 K3 93.6(2) . .
K7 O40 K3 81.07(19) . .
C24 O41 Ni2 111.1(5) . .
C24 O41 K3 99.5(5) . .
Ni2 O41 K3 137.0(3) . .
C34 O42 K6 121.0(6) . .
C17 O43 K1 147.7(6) . .
C28 O44 K1 134.8(6) . .
C28 O44 K8 103.3(5) . .
K1 O44 K8 115.2(3) . .
C28 O44 K8 109.6(5) . 2_565
K1 O44 K8 114.9(3) . 2_565
K8 O44 K8 40.6(4) . 2_565
C28 O44 K8' 96.3(6) . .
K1 O44 K8' 119.5(4) . .
C28 O44 K8' 112.2(6) . 2_565
K1 O44 K8' 111.7(3) . 2_565
K8' O44 K8' 50.8(5) . 2_565
C7 O45 K1 127.2(5) . .
C7 O45 K5 117.3(5) . 2_565
K1 O45 K5 115.0(2) . 2_565
C26 O46 K4 116.9(6) . 5_565
C25 O47 K4 92.1(5) . 5_565
C6 O48 K6 123.2(5) . .
C6 O48 K2 132.3(5) . 7_566
K6 O48 K2 104.5(2) . 7_566
C31 O49 K5 157.2(7) . .
K1 O52 K5 106.79(18) . 2_565
K1 O52 K5 106.79(18) . .
K5 O52 K5 146.4(4) 2_565 .
K1 O52 H52B 110.4 . .
K5 O52 H52B 56.7 2_565 .
K5 O52 H52B 110.4 . .
K5 O53 K8' 132.0(4) . 8_656
K5 O53 K8 137.9(4) . 8_656
K5 O53 H53B 109.6 . .
K8' O53 H53B 30.8 8_656 .
K8 O53 H53B 37.9 8_656 .
K5 O53 H53A 109.5 . .
K8' O53 H53A 110.7 8_656 .
K8 O53 H53A 108.0 8_656 .
H53B O53 H53A 109.8 . .
K2 O54 H54A 109.3 . .
K2 O54 H54B 109.4 . .
H54A O54 H54B 109.5 . .
K7 O55 H55B 109.4 . .
K7 O55 H55A 109.8 . .
H55B O55 H55A 108.2 . .
K2 O56 K3 97.6(3) . .
K2 O56 H56A 112.0 . .
K3 O56 H56A 112.1 . .
K2 O56 H56B 112.4 . .
K3 O56 H56B 112.4 . .
H56A O56 H56B 109.8 . .
K4 O58' K6 94.3(7) . .
K3 O59 K8 117.4(5) . 2_565
K3 O59' K7 79.6(6) . .
O13 C1 O30 124.2(8) . .
O13 C1 C2 117.2(8) . .
O30 C1 C2 118.6(7) . .
C1 C2 C3 116.4(7) . .
C1 C2 H2A 108.2 . .
C3 C2 H2A 108.2 . .
C1 C2 H2B 108.2 . .
C3 C2 H2B 108.2 . .
H2A C2 H2B 107.3 . .
O1 C3 C2 112.1(7) . .
O1 C3 C4 111.4(7) . .
C2 C3 C4 106.0(7) . .
O1 C3 C6 109.2(7) . .
C2 C3 C6 111.3(7) . .
C4 C3 C6 106.7(7) . .
C5 C4 C3 113.1(7) . .
C5 C4 H4A 109.0 . .
C3 C4 H4A 109.0 . .
C5 C4 H4B 109.0 . .
C3 C4 H4B 109.0 . .
H4A C4 H4B 107.8 . .
O16 C5 O34 123.3(8) . .
O16 C5 C4 118.0(7) . .
O34 C5 C4 118.8(7) . .
O48 C6 O7 123.7(8) . .
O48 C6 C3 117.9(8) . .
O7 C6 C3 118.4(7) . .
O48 C6 K6 39.5(4) . .
O7 C6 K6 113.7(5) . .
C3 C6 K6 114.7(5) . .
O45 C7 O35 124.8(8) . .
O45 C7 C8 117.1(7) . .
O35 C7 C8 118.0(7) . .
O45 C7 K1 35.7(4) . .
O35 C7 K1 112.3(5) . .
C8 C7 K1 115.5(5) . .
O45 C7 K5 44.2(4) . 2_565
O35 C7 K5 125.7(5) . 2_565
C8 C7 K5 100.0(5) . 2_565
K1 C7 K5 79.72(19) . 2_565
O4 C8 C9 110.8(7) . .
O4 C8 C27 110.7(6) . .
C9 C8 C27 106.7(7) . .
O4 C8 C7 109.4(7) . .
C9 C8 C7 113.4(7) . .
C27 C8 C7 105.7(7) . .
C10 C9 C8 113.7(7) . .
C10 C9 K5 79.6(4) . 2_565
C8 C9 K5 101.3(5) . 2_565
C10 C9 H9A 108.8 . .
C8 C9 H9A 108.8 . .
K5 C9 H9A 141.1 2_565 .
C10 C9 H9B 108.8 . .
C8 C9 H9B 108.8 . .
K5 C9 H9B 37.3 2_565 .
H9A C9 H9B 107.7 . .
O9 C10 O32 124.6(8) . .
O9 C10 C9 116.7(7) . .
O32 C10 C9 118.6(7) . .
O9 C10 K5 42.1(4) . 2_565
O32 C10 K5 163.7(6) . 2_565
C9 C10 K5 75.6(4) . 2_565
C26 C11 C12 112.2(7) . .
C26 C11 H11A 109.2 . .
C12 C11 H11A 109.2 . .
C26 C11 H11B 109.2 . .
C12 C11 H11B 109.2 . .
H11A C11 H11B 107.9 . .
O3 C12 C11 111.2(6) . .
O3 C12 C13 111.9(6) . .
C11 C12 C13 107.3(7) . .
O3 C12 C25 109.5(6) . .
C11 C12 C25 105.3(6) . .
C13 C12 C25 111.4(6) . .
C14 C13 C12 114.8(7) . .
C14 C13 H13A 108.6 . .
C12 C13 H13A 108.6 . .
C14 C13 H13B 108.6 . .
C12 C13 H13B 108.6 . .
H13A C13 H13B 107.5 . .
O36 C14 O10 122.9(8) . .
O36 C14 C13 118.9(7) . .
O10 C14 C13 118.1(7) . .
O23 C15 O20 123.1(8) . .
O23 C15 C16 120.7(7) . .
O20 C15 C16 116.1(8) . .
C15 C16 C29 114.7(7) . .
C15 C16 H16A 108.6 . .
C29 C16 H16A 108.6 . .
C15 C16 H16B 108.6 . .
C29 C16 H16B 108.6 . .
H16A C16 H16B 107.6 . .
O43 C17 O24 123.6(8) . .
O43 C17 C29 118.6(8) . .
O24 C17 C29 117.8(7) . .
O43 C17 K1 21.3(4) . .
O24 C17 K1 109.3(6) . .
C29 C17 K1 129.5(5) . .
O38 C18 O27 123.7(9) . .
O38 C18 C32 118.5(9) . .
O27 C18 C32 117.8(8) . .
O38 C18 K3 84.0(6) . 7_566
O27 C18 K3 62.4(5) . 7_566
C32 C18 K3 127.2(6) . 7_566
O38 C18 K7 70.6(6) . 7_566
O27 C18 K7 55.5(5) . 7_566
C32 C18 K7 161.9(6) . 7_566
K3 C18 K7 67.1(2) 7_566 7_566
O39 C19 O19 125.8(9) . .
O39 C19 C33 119.1(8) . .
O19 C19 C33 115.1(8) . .
O29 C20 O17 123.2(8) . .
O29 C20 C21 119.9(8) . .
O17 C20 C21 116.9(7) . .
C20 C21 C22 113.7(7) . .
C20 C21 H21A 108.8 . .
C22 C21 H21A 108.8 . .
C20 C21 H21B 108.8 . .
C22 C21 H21B 108.8 . .
H21A C21 H21B 107.7 . .
O2 C22 C23 111.9(7) . .
O2 C22 C21 111.4(6) . .
C23 C22 C21 106.1(7) . .
O2 C22 C24 109.9(7) . .
C23 C22 C24 110.5(7) . .
C21 C22 C24 106.7(7) . .
C35 C23 C22 116.7(7) . .
C35 C23 H23A 108.1 . .
C22 C23 H23A 108.1 . .
C35 C23 H23B 108.1 . .
C22 C23 H23B 108.1 . .
H23A C23 H23B 107.3 . .
O40 C24 O41 124.0(8) . .
O40 C24 C22 118.0(7) . .
O41 C24 C22 117.9(7) . .
O40 C24 K3 66.4(5) . .
O41 C24 K3 57.7(4) . .
C22 C24 K3 175.6(5) . .
O40 C24 K7 42.5(4) . .
O41 C24 K7 109.4(5) . .
C22 C24 K7 116.4(5) . .
K3 C24 K7 66.39(17) . .
O40 C24 K2 37.2(4) . .
O41 C24 K2 118.5(5) . .
C22 C24 K2 109.3(5) . .
K3 C24 K2 74.25(18) . .
K7 C24 K2 79.61(19) . .
O47 C25 O33 122.1(8) . .
O47 C25 C12 119.6(8) . .
O33 C25 C12 118.1(7) . .
O47 C25 K4 65.0(5) . 5_565
O33 C25 K4 68.4(4) . 5_565
C12 C25 K4 140.9(5) . 5_565
O47 C25 K4 86.7(5) . .
O33 C25 K4 48.2(4) . .
C12 C25 K4 141.3(5) . .
K4 C25 K4 74.06(19) 5_565 .
O6 C26 O46 121.4(8) . .
O6 C26 C11 118.9(8) . .
O46 C26 C11 119.4(8) . .
C28 C27 C8 108.3(7) . .
C28 C27 H27A 110.0 . .
C8 C27 H27A 110.0 . .
C28 C27 H27B 110.0 . .
C8 C27 H27B 110.0 . .
H27A C27 H27B 108.4 . .
O44 C28 O31 121.8(8) . .
O44 C28 C27 119.3(7) . .
O31 C28 C27 118.8(7) . .
O44 C28 K8' 61.2(5) . .
O31 C28 K8' 60.8(5) . .
C27 C28 K8' 177.7(6) . .
O44 C28 K8 54.8(5) . .
O31 C28 K8 67.6(5) . .
C27 C28 K8 171.9(6) . .
O44 C28 K8 50.0(4) . 2_565
O31 C28 K8 86.4(5) . 2_565
C27 C28 K8 139.1(6) . 2_565
K8 C28 K8 33.3(3) . 2_565
O44 C28 K1 30.2(4) . .
O31 C28 K1 140.8(6) . .
C27 C28 K1 94.6(5) . .
K8' C28 K1 86.6(3) . .
K8 C28 K1 81.5(2) . .
K8 C28 K1 79.8(2) 2_565 .
O26 C29 C16 111.0(7) . .
O26 C29 C17 109.9(7) . .
C16 C29 C17 113.1(7) . .
O26 C29 C30 112.1(7) . .
C16 C29 C30 104.5(7) . .
C17 C29 C30 106.0(7) . .
C31 C30 C29 116.2(8) . .
C31 C30 H30A 108.2 . .
C29 C30 H30A 108.2 . .
C31 C30 H30B 108.2 . .
C29 C30 H30B 108.2 . .
H30A C30 H30B 107.4 . .
O49 C31 O28 120.9(10) . .
O49 C31 C30 118.4(11) . .
O28 C31 C30 120.7(9) . .
O22 C32 C18 110.0(7) . .
O22 C32 C33 111.8(7) . .
C18 C32 C33 110.7(7) . .
O22 C32 C36 109.6(7) . .
C18 C32 C36 108.8(8) . .
C33 C32 C36 105.8(7) . .
C19 C33 C32 115.9(8) . .
C19 C33 H33A 108.3 . .
C32 C33 H33A 108.3 . .
C19 C33 H33B 108.3 . .
C32 C33 H33B 108.3 . .
H33A C33 H33B 107.4 . .
O42 C34 O25 123.0(8) . .
O42 C34 C36 118.5(8) . .
O25 C34 C36 118.5(8) . .
O42 C34 K6 41.0(4) . .
O25 C34 K6 163.1(6) . .
C36 C34 K6 78.0(5) . .
O12 C35 O5 122.6(8) . .
O12 C35 C23 118.6(7) . .
O5 C35 C23 118.7(7) . .
C34 C36 C32 112.5(8) . .
C34 C36 K6 76.7(5) . .
C32 C36 K6 121.8(6) . .
C34 C36 H36A 109.1 . .
C32 C36 H36A 109.1 . .
K6 C36 H36A 32.4 . .
C34 C36 H36B 109.1 . .
C32 C36 H36B 109.1 . .
K6 C36 H36B 121.9 . .
H36A C36 H36B 107.8 . .
K6 O57 K2 97.1(3) 7_565 .

loop_
_geom_bond_atom_site_label_1
_geom_bond_atom_site_label_2
_geom_bond_distance
_geom_bond_site_symmetry_2
Ni1 O4 2.024(6) .
Ni1 O29 2.039(6) .
Ni1 O33 2.066(6) .
Ni1 O2 2.067(6) .
Ni1 O32 2.101(6) .
Ni1 O3 2.109(6) .
Ni1 K4 3.555(2) .
Ni2 O31 2.011(6) .
Ni2 O41 2.022(6) .
Ni2 O1 2.032(6) 7_575
Ni2 O4 2.082(6) .
Ni2 O30 2.082(6) 7_575
Ni2 O2 2.105(6) .
Ni3 O16 2.047(6) 7_565
Ni3 O14 2.052(6) .
Ni3 O17 2.067(6) .
Ni3 O18 2.067(6) .
Ni3 O37 2.072(6) .
Ni3 O15 2.081(6) .
Ni4 O24 2.036(6) .
Ni4 O25 2.049(6) .
Ni4 O26 2.059(6) 2
Ni4 O23 2.061(6) 2
Ni4 O22 2.071(6) .
Ni4 O26 2.107(6) .
Ni4 Ni4 2.999(2) 2
Ni5 O34 2.018(6) 7_575
Ni5 O35 2.044(6) .
Ni5 O36 2.050(6) .
Ni5 O4 2.072(6) .
Ni5 O3 2.079(6) .
Ni5 O1 2.097(6) 7_575
Ni6 O6 2.023(6) .
Ni6 O2 2.035(6) .
Ni6 O7 2.055(7) 7_575
Ni6 O5 2.078(6) .
Ni6 O3 2.082(6) .
Ni6 O1 2.089(6) 7_575
Ni7 O28 2.021(8) 2
Ni7 O22 2.033(6) 2
Ni7 O27 2.048(6) .
Ni7 O26 2.070(6) 2
Ni7 O39 2.089(6) 2
Ni7 O22 2.109(6) .
Ni7 Ni7 2.957(2) 2
Ni7 K3 3.860(2) 7_566
Ni8 O19 2.023(7) 7_565
Ni8 O19 2.023(7) 8_655
Ni8 O20 2.058(6) .
Ni8 O20 2.058(7) 2
Ni8 O21 2.142(7) 2
Ni8 O21 2.142(7) .
Ni8 K3 3.931(2) .
Ni8 K3 3.931(2) 2
Ni9 O10 2.052(6) .
Ni9 O9 2.053(6) .
Ni9 O12 2.058(6) 7_576
Ni9 O13 2.069(7) .
Ni9 O11 2.075(7) .
Ni9 O8 2.076(7) .
Ni9 K5 3.610(3) 2_565
Ni9 K6 3.733(4) .
Ni9 K7 4.003(4) 7_576
K1 O52 2.390(10) .
K1 O43 2.401(6) 2_565
K1 O43 2.401(6) .
K1 O44 2.423(7) 2_565
K1 O44 2.423(7) .
K1 O45 2.490(6) 2_565
K1 O45 2.490(6) .
K1 C7 3.394(8) .
K1 C7 3.394(8) 2_565
K1 C28 3.419(8) .
K1 C28 3.419(8) 2_565
K1 C17 3.526(9) .
K1 H52B 2.8014 .
K2 O40 2.634(7) .
K2 O48 2.670(7) 7_565
K2 O56 2.679(9) .
K2 O38 2.888(7) 7_565
K2 O16 2.903(6) 7_565
K2 O17 2.932(6) .
K2 O57 2.935(9) .
K2 O54 3.011(9) .
K2 C24 3.520(9) .
K2 K3 4.075(3) .
K2 K6 4.216(4) 7_565
K2 K7 4.443(4) .
K3 O59' 2.49(2) .
K3 O21 2.690(7) .
K3 O56 2.736(9) .
K3 O41 2.760(6) .
K3 O39 2.769(7) 8_655
K3 O27 2.831(6) 7_565
K3 O59 2.837(14) .
K3 O40 2.950(7) .
K3 C18 3.186(10) 7_565
K3 C24 3.220(8) .
K3 O38 3.298(8) 7_565
K3 K7 3.639(4) .
K3 H21C 3.0851 .
K3 H21D 3.0865 .
K4 O33 2.698(6) .
K4 O58' 2.74(2) .
K4 O18 2.767(7) .
K4 O32 2.813(6) .
K4 O47 2.920(7) 5_565
K4 O50' 2.93(2) .
K4 O33 2.995(6) 5_565
K4 O46 3.051(8) 5_565
K4 O29 3.158(6) .
K4 C25 3.219(9) 5_565
K4 C25 3.376(9) .
K5 O49 2.591(8) .
K5 O9 2.739(7) 2_565
K5 O45 2.747(6) 2_565
K5 O53 2.788(9) .
K5 O13 2.833(8) 2_565
K5 O52 3.091(4) .
K5 O11 3.113(7) 2_565
K5 C9 3.483(9) 2_565
K5 C7 3.500(9) 2_565
K5 C10 3.538(9) 2_565
K5 Ni9 3.609(3) 2_565
K6 O8 2.575(8) .
K6 O48 2.663(7) .
K6 O42 2.672(7) .
K6 O57 2.684(10) 7_566
K6 O58' 2.78(2) .
K6 O58 3.126(14) .
K6 O9 3.165(8) .
K6 O13 3.318(8) .
K6 C34 3.489(9) .
K6 C6 3.502(9) .
K6 C36 3.505(10) .
K6 H8A 2.9810 .
K6 H8B 2.9818 .
K7 O55 2.612(9) .
K7 O40 2.636(7) .
K7 O11 2.809(7) 7_575
K7 O27 2.865(8) 7_565
K7 O12 3.075(7) .
K7 O59' 3.14(2) .
K7 O38 3.198(9) 7_565
K7 C18 3.388(11) 7_565
K7 C24 3.418(9) .
K7 Ni9 4.003(4) 7_575
K7 H55B 3.0041 .
K7 H55A 3.0088 .
K8 K8 1.901(16) 2_565
K8 O51 2.685(12) .
K8 O44 2.734(10) .
K8 O44 2.740(10) 2_565
K8 O31 3.010(10) .
K8 O53 3.015(12) 8_655
K8 O59 3.048(17) 2_565
K8 C28 3.255(12) .
K8 C28 3.370(11) 2_565
K8 K3 5.029(8) 2_565
K8' K8' 2.56(3) 2_565
K8' O51 2.653(16) .
K8' O53 2.838(16) 8_655
K8' O31 2.854(15) .
K8' O44 2.866(15) .
K8' O44 3.086(15) 2_565
K8' C28 3.250(16) .
O1 C3 1.404(10) .
O1 Ni2 2.032(6) 7_576
O1 Ni6 2.089(6) 7_576
O1 Ni5 2.097(6) 7_576
O2 C22 1.400(10) .
O3 C12 1.407(10) .
O4 C8 1.415(10) .
O5 C35 1.269(10) .
O6 C26 1.247(11) .
O7 C6 1.273(11) .
O7 Ni6 2.055(7) 7_576
O8 H8A 0.8504 .
O8 H8B 0.8501 .
O9 C10 1.254(10) .
O9 K5 2.739(7) 2_565
O10 C14 1.268(11) .
O11 K7 2.809(7) 7_576
O11 K5 3.113(7) 2_565
O11 H11C 0.8507 .
O11 H11D 0.8502 .
O12 C35 1.257(10) .
O12 Ni9 2.058(6) 7_575
O13 C1 1.245(10) .
O13 K5 2.833(8) 2_565
O14 H14B 0.8501 .
O14 H14A 0.8499 .
O15 H15B 0.9600 .
O15 H15A 0.8500 .
O16 C5 1.264(10) .
O16 Ni3 2.047(6) 7_566
O16 K2 2.903(6) 7_566
O17 C20 1.259(11) .
O19 C19 1.270(12) .
O19 Ni8 2.023(7) 7_566
O20 C15 1.271(10) .
O21 H21C 0.8499 .
O21 H21D 0.8501 .
O22 C32 1.416(10) .
O22 Ni7 2.033(6) 2
O23 C15 1.252(11) .
O23 Ni4 2.061(6) 2
O24 C17 1.280(11) .
O25 C34 1.258(11) .
O26 C29 1.411(11) .
O26 Ni4 2.059(6) 2
O26 Ni7 2.070(6) 2
O27 C18 1.274(12) .
O27 K3 2.830(6) 7_566
O27 K7 2.865(8) 7_566
O28 C31 1.258(14) .
O28 Ni7 2.021(8) 2
O29 C20 1.258(10) .
O30 C1 1.267(10) .
O30 Ni2 2.082(6) 7_576
O31 C28 1.281(10) .
O32 C10 1.258(10) .
O33 C25 1.278(11) .
O33 K4 2.995(6) 5_565
O34 C5 1.264(10) .
O34 Ni5 2.018(6) 7_576
O35 C7 1.268(11) .
O36 C14 1.257(10) .
O37 H37B 0.8499 .
O37 H37A 0.8506 .
O38 C18 1.249(11) .
O38 K2 2.888(7) 7_566
O38 K7 3.198(9) 7_566
O38 K3 3.298(8) 7_566
O39 C19 1.248(11) .
O39 Ni7 2.089(6) 2
O39 K3 2.769(7) 8_656
O40 C24 1.251(10) .
O41 C24 1.267(10) .
O42 C34 1.256(11) .
O43 C17 1.255(11) .
O44 C28 1.248(10) .
O44 K8 2.740(10) 2_565
O44 K8' 3.086(15) 2_565
O45 C7 1.248(10) .
O45 K5 2.747(6) 2_565
O46 C26 1.263(11) .
O46 K4 3.051(8) 5_565
O47 C25 1.249(10) .
O47 K4 2.920(7) 5_565
O48 C6 1.244(11) .
O48 K2 2.670(7) 7_566
O49 C31 1.245(13) .
O52 K5 3.091(4) 2_565
O52 H52B 0.8498 .
O53 K8' 2.837(16) 8_656
O53 K8 3.015(12) 8_656
O53 H53B 0.8502 .
O53 H53A 0.8501 .
O54 H54A 0.9802 .
O54 H54B 0.9802 .
O55 H55B 0.8503 .
O55 H55A 0.8500 .
O56 H56A 0.9900 .
O56 H56B 0.9902 .
O59 K8 3.048(17) 2_565
C1 C2 1.521(11) .
C2 C3 1.526(11) .
C2 H2A 0.9900 .
C2 H2B 0.9900 .
C3 C4 1.553(12) .
C3 C6 1.553(12) .
C4 C5 1.518(11) .
C4 H4A 0.9900 .
C4 H4B 0.9900 .
C7 C8 1.563(12) .
C7 K5 3.500(9) 2_565
C8 C9 1.534(11) .
C8 C27 1.560(11) .
C9 C10 1.512(11) .
C9 K5 3.484(9) 2_565
C9 H9A 0.9900 .
C9 H9B 0.9900 .
C10 K5 3.538(9) 2_565
C11 C26 1.528(12) .
C11 C12 1.535(11) .
C11 H11A 0.9900 .
C11 H11B 0.9900 .
C12 C13 1.550(11) .
C12 C25 1.562(11) .
C13 C14 1.528(12) .
C13 H13A 0.9900 .
C13 H13B 0.9900 .
C15 C16 1.527(12) .
C16 C29 1.540(12) .
C16 H16A 0.9900 .
C16 H16B 0.9900 .
C17 C29 1.549(12) .
C18 C32 1.541(14) .
C18 K3 3.186(10) 7_566
C18 K7 3.388(11) 7_566
C19 C33 1.523(13) .
C20 C21 1.510(12) .
C21 C22 1.559(12) .
C21 H21A 0.9900 .
C21 H21B 0.9900 .
C22 C23 1.531(11) .
C22 C24 1.564(11) .
C23 C35 1.499(11) .
C23 H23A 0.9900 .
C23 H23B 0.9900 .
C25 K4 3.219(9) 5_565
C27 C28 1.524(12) .
C27 H27A 0.9900 .
C27 H27B 0.9900 .
C28 K8 3.370(11) 2_565
C29 C30 1.556(12) .
C30 C31 1.516(14) .
C30 H30A 0.9900 .
C30 H30B 0.9900 .
C32 C33 1.549(12) .
C32 C36 1.561(12) .
C33 H33A 0.9900 .
C33 H33B 0.9900 .
C34 C36 1.532(12) .
C36 H36A 0.9900 .
C36 H36B 0.9900 .
O57 K6 2.684(10) 7_565

loop_
_platon_squeeze_void_nr
_platon_squeeze_void_average_x
_platon_squeeze_void_average_y
_platon_squeeze_void_average_z
_platon_squeeze_void_volume
_platon_squeeze_void_count_electrons
_platon_squeeze_void_content
1 0.005 0.136 0.248 55 18 ' '
2 -0.005 -0.136 0.752 55 18 ' '
3 0.495 0.136 0.748 55 18 ' '
4 0.505 -0.136 0.252 55 18 ' '
5 0.005 0.196 0.381 5 4 ' '
6 0.495 0.196 0.881 5 4 ' '
7 0.495 0.364 0.248 55 18 ' '
8 1.005 0.364 0.748 55 18 ' '
9 0.005 0.304 0.881 5 4 ' '
10 0.495 0.304 0.381 5 4 ' '
11 0.505 0.636 0.752 55 18 ' '
12 0.995 0.636 0.252 55 18 ' '
13 0.505 0.696 0.619 6 4 ' '
14 0.995 0.696 0.119 6 4 ' '
15 0.505 0.804 0.119 6 4 ' '
16 0.995 0.804 0.619 6 4 ' '
